data_7126638
loop_
_publ_author_name
'Sen, Sajal'
'Perrin, Mark W.'
'Sedgwick, Adam C.'
'Dunsky, Evie Y.'
'Lynch, Vincent M.'
'He, Xiao-Peng'
'Sessler, Jonathan L.'
'Arambula, Jonathan F.'

_publ_section_title
;
 Toward multifunctional anticancer therapeutics: post-synthetic carbonate
 functionalisation of asymmetric Au(i) bis-N-heterocyclic carbenes.
;
_journal_issue 57
_journal_name_full 'Chemical communications (Cambridge, England)'
_journal_page_first 7877
_journal_page_last 7880
_journal_paper_doi 10.1039/d0cc03339a
_journal_volume 56
_journal_year 2020
_chemical_formula_moiety 'C60 H70 Au N6 O6, F6 P'
_chemical_formula_sum 'C60 H70 Au F6 N6 O6 P'
_chemical_formula_weight 1313.15
_space_group_crystal_system triclinic
_space_group_IT_number 2
_space_group_name_Hall '-P 1'
_space_group_name_H-M_alt 'P -1'
_atom_sites_solution_hydrogens geom
_audit_creation_date 2020-04-14
_audit_creation_method
;
Olex2 1.3
(compiled 2020.02.04 svn.rd84adfe8 for OlexSys, GUI svn.r6032)
;
_audit_update_record
;
2020-04-26 deposited with the CCDC.	2020-06-03 downloaded from the CCDC.
;
_cell_angle_alpha 102.209(4)
_cell_angle_beta 97.728(4)
_cell_angle_gamma 104.498(5)
_cell_formula_units_Z 4
_cell_length_a 10.8241(6)
_cell_length_b 18.2147(9)
_cell_length_c 32.3647(17)
_cell_measurement_reflns_used 2707
_cell_measurement_temperature 100
_cell_measurement_theta_max 26.2
_cell_measurement_theta_min 1.65
_cell_volume 5918.4(6)
_computing_cell_refinement 'ALS Beamline Operating Software, B3'
_computing_data_collection 'ALS Beamline Operating Software, B3'
_computing_data_reduction 'Rigaku OD, CrysAlisPro 1.171.40.46a'
_computing_molecular_graphics 'Olex2 1.3 (Dolomanov et al., 2009)'
_computing_publication_material 'Olex2 1.3 (Dolomanov et al., 2009)'
_computing_structure_refinement 'SHELXL 2018/3 (Sheldrick, 2015)'
_diffrn_ambient_temperature 100
_diffrn_measured_fraction_theta_full 0.507
_diffrn_measured_fraction_theta_max 0.507
_diffrn_measurement_device_type 'ALS Beamline 5.0.1'
_diffrn_measurement_method \p-scans
_diffrn_radiation_type synchrotron
_diffrn_radiation_wavelength 0.97741
_diffrn_reflns_av_R_equivalents 0.0389
_diffrn_reflns_av_unetI/netI 0.0417
_diffrn_reflns_Laue_measured_fraction_full 0.507
_diffrn_reflns_Laue_measured_fraction_max 0.507
_diffrn_reflns_limit_h_max 9
_diffrn_reflns_limit_h_min -9
_diffrn_reflns_limit_k_max 14
_diffrn_reflns_limit_k_min -15
_diffrn_reflns_limit_l_max 27
_diffrn_reflns_limit_l_min -20
_diffrn_reflns_number 6065
_diffrn_reflns_point_group_measured_fraction_full 0.507
_diffrn_reflns_point_group_measured_fraction_max 0.507
_diffrn_reflns_theta_full 26.257
_diffrn_reflns_theta_max 26.257
_diffrn_reflns_theta_min 2.067
_diffrn_source synchrotron
_exptl_absorpt_coefficient_mu 3.797
_exptl_absorpt_correction_T_max 1.00
_exptl_absorpt_correction_T_min 0.02
_exptl_absorpt_correction_type multi-scan
_exptl_crystal_colour 'clear light yellow'
_exptl_crystal_colour_lustre clear
_exptl_crystal_colour_modifier light
_exptl_crystal_colour_primary yellow
_exptl_crystal_density_diffrn 1.474
_exptl_crystal_description needle
_exptl_crystal_F_000 2672
_exptl_crystal_size_max 0.1
_exptl_crystal_size_mid 0.01
_exptl_crystal_size_min 0.01
_refine_diff_density_max 2.224
_refine_diff_density_min -2.429
_refine_diff_density_rms 0.187
_refine_ls_extinction_method none
_refine_ls_goodness_of_fit_ref 1.718
_refine_ls_hydrogen_treatment constr
_refine_ls_matrix_type full
_refine_ls_number_parameters 1484
_refine_ls_number_reflns 4661
_refine_ls_number_restraints 1264
_refine_ls_restrained_S_all 2.151
_refine_ls_R_factor_all 0.1414
_refine_ls_R_factor_gt 0.1301
_refine_ls_shift/su_max 0.039
_refine_ls_shift/su_mean 0.001
_refine_ls_structure_factor_coef Fsqd
_refine_ls_weighting_details 'w=1/[\s^2^(Fo^2^)+(0.2000P)^2^] where P=(Fo^2^+2Fc^2^)/3'
_refine_ls_weighting_scheme calc
_refine_ls_wR_factor_gt 0.3272
_refine_ls_wR_factor_ref 0.3380
_reflns_Friedel_coverage 0.000
_reflns_number_gt 3729
_reflns_number_total 4661
_reflns_threshold_expression 'I > 2\s(I)'
_cod_data_source_file d0cc03339a2.cif
_cod_data_source_block au-morpholine
_cod_depositor_comments 'Adding full bibliography for 7126638--7126640.cif.'
_cod_database_code 7126638
_shelx_shelxl_version_number 2018/3
_shelx_space_group_comment
;
The symmetry employed for this shelxl refinement is uniquely defined
by the following loop, which should always be used as a source of
symmetry information in preference to the above space-group names.
They are only intended as comments.
;
_olex2_refinement_description
;
1. Fixed Uiso
 At 1.2 times of:
  All C(H) groups, All C(H,H) groups
 At 1.5 times of:
  All C(H,H,H) groups
2. Restrained distances
 P1-F1 = P1-F2 = P1-F3 = P1-F4 = P1-F5 = P1-F6
 1.58 with sigma of 0.02
 P2-F7 = P2-F8 = P2-F9 = P2-F10 = P2-F11 = P2-F12
 1.58 with sigma of 0.02
 F1-F3 = F1-F4 = F1-F5 = F2-F3 = F2-F4 = F2-F5 = F2-F6 = F1-F6
 2.48 with sigma of 0.02
 F3-F4 = F3-F6 = F4-F6 = F5-F6 = F9_$1-F10_$1 = F9_$1-F11_$1 = F9_$1-F12_$1 =
 F10_$1-F11_$1 = F10_$1-F12_$1 = F11_$1-F12_$1
 2.48 with sigma of 0.02
 F7-F9 = F7-F10 = F7-F11 = F7-F12 = F8-F9 = F8-F10 = F8-F11 = F8-F12
 2.58 with sigma of 0.02
 C28-N3 = C28-N4 = C1-N2 = C1-N1 = C61-N7 = C61-N8 = C87-N9 = C87-N10
 1.35 with sigma of 0.02
 N4-C30 = N3-C29 = N1-C2 = N2-C3 = N7-C62 = N8-C63 = N9-C88 = N10-C89
 1.46 with sigma of 0.02
 C29-C30 = C2-C3 = C62-C63 = C88-C89
 1.34 with sigma of 0.02
 N3-C31 = N1-C4 = N2-C16 = N7-C64 = N8-C76 = N9-C90
 1.35 with sigma of 0.02
 C55-O5 = C45-O4
 1.22 with sigma of 0.02
 C45-C55
 2.48 with sigma of 0.02
 C54-C55 = C45-C46
 1.48 with sigma of 0.02
 C54-C56 = C46-C56
 1.41 with sigma of 0.02
 C49-N6
 1.4 with sigma of 0.02
 C50-C49
 1.4 with sigma of 0.02
 C50-C51
 1.4 with sigma of 0.02
 C109-C115
 1.45 with sigma of 0.02
 C109-C110
 1.4 with sigma of 0.02
 C109-C108
 1.4 with sigma of 0.02
 C108-C107
 1.4 with sigma of 0.02
 C104-C114
 2.48 with sigma of 0.02
 C114-C113
 1.47 with sigma of 0.02
 C113-C115
 1.41 with sigma of 0.02
 C115-C105
 1.41 with sigma of 0.02
 O11-C104
 1.22 with sigma of 0.02
 C114-O10
 1.22 with sigma of 0.02
 N11-O10
 2.27 with sigma of 0.02
 N11-O11
 2.27 with sigma of 0.02
 C109-C107
 2.42 with sigma of 0.02
 C109-C111
 2.42 with sigma of 0.02
 C113-C111
 2.42 with sigma of 0.02
 N12-C116
 1.48 with sigma of 0.02
 N12-C119
 1.48 with sigma of 0.02
 C116-C117
 1.5 with sigma of 0.02
 C119-C118
 1.5 with sigma of 0.02
 C118-O12
 1.42 with sigma of 0.02
 O12-C117
 1.42 with sigma of 0.02
 C119-C117
 2.8 with sigma of 0.02
 C118-C116
 2.8 with sigma of 0.02
 N12-O12
 2.8 with sigma of 0.02
 C118-C117
 2.32 with sigma of 0.02
 C119-C116
 2.4 with sigma of 0.02
 N11-C102
 2.4 with sigma of 0.03
 C103-C104
 2.4 with sigma of 0.03
 C103-C114
 2.4 with sigma of 0.03
 C103-O10
 2.6 with sigma of 0.05
 C103-O11
 2.6 with sigma of 0.05
 C103-C102
 1.45 with sigma of 0.04
 O9-C101
 1.3 with sigma of 0.03
 C101-O7
 1.3 with sigma of 0.03
 C101-O8
 1.2 with sigma of 0.03
 O9-O7
 2.3 with sigma of 0.03
 C111-C115
 2.8 with sigma of 0.02
 C105-C109
 2.4 with sigma of 0.02
 C115-C108
 2.4 with sigma of 0.02
 C105-C107
 2.4 with sigma of 0.02
 C106-C107
 1.38 with sigma of 0.02
 C112-C109
 2.8 with sigma of 0.02
 C109-C106
 2.8 with sigma of 0.02
 C113-C105
 2.4 with sigma of 0.02
 C105-C108
 2.8 with sigma of 0.02
 C108-C106
 2.4 with sigma of 0.02
 C110-C113
 2.8 with sigma of 0.02
 C115-C107
 2.8 with sigma of 0.02
 C61-C63
 2.15 with sigma of 0.02
 F9A-F12A
 2.36 with sigma of 0.02
 F10A-F11A
 2.36 with sigma of 0.02
 C87-C89
 2.2 with sigma of 0.02
 C102-C101
 2.4 with sigma of 0.03
 C103-O9
 2.4 with sigma of 0.02
 C102-C103
 1.45 with sigma of 0.02
 O9-C102
 1.3 with sigma of 0.02
 O9-C103
 2.25 with sigma of 0.02
 P2-F7 \\sim P2-F7A
 with sigma of 0.02
 P2-F11 \\sim P2-F11A
 with sigma of 0.02
 P2-F12 \\sim P2-F12A
 with sigma of 0.02
 P2-F8 \\sim P2-F8A
 with sigma of 0.02
 P2-F9 \\sim P2-F9A
 with sigma of 0.02
 P2-F10 \\sim P2-F10A
 with sigma of 0.02
 O7-O8 \\sim O8-O9
 with sigma of 0.01
3. Restrained planarity
 P2, F9, F10, F11, F12
 with sigma of 0.01
 O1, O2, O3, C42
 with sigma of 0.02
 O4, O5, N5, C45, C46, C47, C48, C49, C50, C51, C52, C53, C54, C55, C56
 with sigma of 0.02
 O10, O11, N11, C104, C105, C106, C107, C108, C109, C110, C111, C112, C113,
 C114, C115
 with sigma of 0.02
 O7, O8, O9, C101
 with sigma of 0.02
 N11, C104, C105, C106, C107, C108, C109, C115, C113, C114, O10, O11, C112,
 C111, C110
 with sigma of 0.02
4. Uiso/Uaniso restraints and constraints
F10 \\sim F8A \\sim F8 \\sim F11A \\sim F9 \\sim F12A \\sim F7 \\sim F9A \\sim
F11 \\sim F10A \\sim F7A \\sim F12: within 2A with sigma of 0.01 and sigma for
terminal atoms of 0.02 within 2A
F6 \\sim F3 \\sim F1 \\sim F4 \\sim F5 \\sim F2: within 2A with sigma of 0.01
and sigma for terminal atoms of 0.02 within 2A
All non-hydrogen atoms restrained to be isotropic: with sigma of 0.01 and sigma
for terminal atoms of 0.02
5. Others
 Sof(F7A)=Sof(F8A)=Sof(F9A)=Sof(F10A)=Sof(F11A)=Sof(F12A)=1-FVAR(1)
 Sof(F7)=Sof(F8)=Sof(F9)=Sof(F10)=Sof(F11)=Sof(F12)=FVAR(1)
6.a Ternary CH refined with riding coordinates:
 C70(H70), C73(H73), C82(H82), C85(H85), C10(H10), C13(H13), C22(H22), C25(H25)
6.b Secondary CH2 refined with riding coordinates:
 C99(H99A,H99B), C100(H10A,H10B), C102(H10C,H10D), C103(H10E,H10F), C116(H11D,
 H11E), C117(H11F,H11G), C118(H11H,H11I), C119(H11J,H11K), C40(H40A,H40B),
 C41(H41A,H41B), C43(H43A,H43B), C44(H44A,H44B), C57(H57A,H57B), C58(H58A,H58B),
  C59(H59A,H59B), C60(H60A,H60B)
6.c Me refined with riding coordinates:
 C11(H11A,H11B,H11C), C71(H71A,H71B,H71C), C72(H72A,H72B,H72C), C74(H74A,H74B,
 H74C), C75(H75A,H75B,H75C), C83(H83A,H83B,H83C), C84(H84A,H84B,H84C), C86(H86A,
 H86B,H86C), C96(H96A,H96B,H96C), C97(H97A,H97B,H97C), C98(H98A,H98B,H98C),
 C12(H12A,H12B,H12C), C14(H14A,H14B,H14C), C15(H15A,H15B,H15C), C23(H23A,H23B,
 H23C), C24(H24A,H24B,H24C), C26(H26A,H26B,H26C), C27(H27A,H27B,H27C), C37(H37A,
 H37B,H37C), C38(H38A,H38B,H38C), C39(H39A,H39B,H39C), C120(H12D,H12E,H12F)
6.d Aromatic/amide H refined with riding coordinates:
 C62(H62), C63(H63), C66(H66), C67(H67), C68(H68), C78(H78), C79(H79),
 C80(H80), C88(H88), C89(H89), C92(H92), C94(H94), C106(H106), C107(H107),
 C108(H108), C111(H111), C112(H112), C2(H2), C3(H3), C6(H6), C7(H7), C8(H8),
 C18(H18), C19(H19), C20(H20), C29(H29), C30(H30), C33(H33), C35(H35), C47(H47),
  C48(H48), C51(H51), C52(H52), C53(H53)
6.e Fitted hexagon refined as free rotating group:
 C109(C110,C111,C112,C113,C115)
;
_olex2_submission_special_instructions 'No special instructions were received'

loop_
_space_group_symop_operation_xyz
'x, y, z'
'-x, -y, -z'

loop_
_atom_site_label
_atom_site_type_symbol
_atom_site_fract_x
_atom_site_fract_y
_atom_site_fract_z
_atom_site_U_iso_or_equiv
_atom_site_adp_type
_atom_site_occupancy
_atom_site_site_symmetry_order
_atom_site_calc_flag
_atom_site_refinement_flags_posn
_atom_site_refinement_flags_adp
_atom_site_refinement_flags_occupancy
_atom_site_disorder_assembly
_atom_site_disorder_group
Au2 Au -0.03418(15) 0.76433(8) 0.72115(6) 0.0868(11) Uani 1 1 d . U . . .
O7 O 0.009(4) 0.817(3) 0.8771(15) 0.201(16) Uani 1 1 d D U . . .
O8 O 0.036(9) 0.926(4) 0.863(3) 0.45(6) Uani 1 1 d D U . . .
O9 O 0.036(6) 0.932(5) 0.928(2) 0.67(10) Uani 1 1 d D U . . .
O10 O 0.360(3) 0.918(2) 0.9275(14) 0.36(3) Uani 1 1 d D U . . .
O11 O 0.280(3) 1.017(2) 1.0586(14) 0.32(3) Uani 1 1 d D U . . .
O12 O 0.671(5) 0.564(2) 1.0341(15) 0.213(17) Uani 1 1 d D U . . .
N7 N 0.086(3) 0.7372(15) 0.6417(9) 0.067(8) Uani 1 1 d D U . . .
N8 N 0.233(3) 0.7657(15) 0.7055(8) 0.069(8) Uani 1 1 d D U . . .
N9 N -0.277(3) 0.8036(15) 0.7481(10) 0.087(9) Uani 1 1 d D U . . .
N10 N -0.170(3) 0.7546(17) 0.7965(10) 0.095(10) Uani 1 1 d D U . . .
N11 N 0.3260(16) 0.9616(14) 0.9953(14) 0.189(18) Uani 1 1 d D U . . .
N12 N 0.617(5) 0.706(2) 1.0321(18) 0.20(2) Uani 1 1 d D U . . .
C11 C 0.366(5) 0.599(3) 0.7381(17) 0.152(18) Uani 1 1 d . U . . .
H11A H 0.442060 0.629870 0.729732 0.228 Uiso 1 1 calc R U . . .
H11B H 0.388114 0.598863 0.768448 0.228 Uiso 1 1 calc R U . . .
H11C H 0.340391 0.544753 0.720112 0.228 Uiso 1 1 calc R U . . .
C61 C 0.111(2) 0.7523(18) 0.6847(9) 0.061(10) Uani 1 1 d D U . . .
C62 C 0.215(3) 0.742(2) 0.6311(12) 0.099(13) Uani 1 1 d D U . . .
H62 H 0.236352 0.736790 0.603367 0.119 Uiso 1 1 calc R U . . .
C63 C 0.296(3) 0.7561(18) 0.6686(10) 0.071(10) Uani 1 1 d D U . . .
H63 H 0.385422 0.759387 0.670992 0.086 Uiso 1 1 calc R U . . .
C64 C -0.026(4) 0.726(2) 0.6136(12) 0.093(13) Uani 1 1 d D U . . .
C65 C -0.057(3) 0.7923(18) 0.6054(11) 0.053(9) Uani 1 1 d . U . . .
C66 C -0.163(4) 0.784(2) 0.5789(12) 0.085(12) Uani 1 1 d . U . . .
H66 H -0.182442 0.829157 0.573114 0.102 Uiso 1 1 calc R U . . .
C67 C -0.251(4) 0.710(2) 0.5586(13) 0.096(13) Uani 1 1 d . U . . .
H67 H -0.328236 0.704394 0.538952 0.115 Uiso 1 1 calc R U . . .
C68 C -0.218(4) 0.644(2) 0.5687(13) 0.090(12) Uani 1 1 d . U . . .
H68 H -0.278810 0.593814 0.556365 0.108 Uiso 1 1 calc R U . . .
C69 C -0.110(4) 0.648(2) 0.5938(13) 0.082(12) Uani 1 1 d . U . . .
C70 C 0.043(3) 0.8735(19) 0.6259(12) 0.070(11) Uani 1 1 d . U . . .
H70 H 0.107841 0.867819 0.649205 0.084 Uiso 1 1 calc R U . . .
C71 C 0.118(4) 0.901(2) 0.5904(12) 0.096(12) Uani 1 1 d . U . . .
H71A H 0.160548 0.862153 0.578740 0.144 Uiso 1 1 calc R U . . .
H71B H 0.055361 0.906381 0.567039 0.144 Uiso 1 1 calc R U . . .
H71C H 0.183109 0.951809 0.603436 0.144 Uiso 1 1 calc R U . . .
C72 C -0.025(4) 0.926(2) 0.6457(14) 0.112(14) Uani 1 1 d . U . . .
H72A H 0.037093 0.978340 0.658892 0.168 Uiso 1 1 calc R U . . .
H72B H -0.092405 0.930753 0.623639 0.168 Uiso 1 1 calc R U . . .
H72C H -0.065358 0.906181 0.667890 0.168 Uiso 1 1 calc R U . . .
C73 C -0.068(5) 0.579(3) 0.6056(16) 0.122(15) Uani 1 1 d . U . . .
H73 H 0.016421 0.596294 0.626893 0.146 Uiso 1 1 calc R U . . .
C74 C -0.187(4) 0.531(2) 0.6220(15) 0.126(16) Uani 1 1 d . U . . .
H74A H -0.195911 0.562738 0.649422 0.190 Uiso 1 1 calc R U . . .
H74B H -0.266995 0.519188 0.600531 0.190 Uiso 1 1 calc R U . . .
H74C H -0.171293 0.482422 0.626166 0.190 Uiso 1 1 calc R U . . .
C75 C -0.067(4) 0.524(2) 0.5638(14) 0.117(15) Uani 1 1 d . U . . .
H75A H -0.040238 0.479114 0.569914 0.176 Uiso 1 1 calc R U . . .
H75B H -0.154193 0.505384 0.545649 0.176 Uiso 1 1 calc R U . . .
H75C H -0.005211 0.551481 0.548612 0.176 Uiso 1 1 calc R U . . .
C76 C 0.276(3) 0.780(2) 0.7485(9) 0.070(11) Uani 1 1 d D U . . .
C77 C 0.306(3) 0.857(2) 0.7756(12) 0.077(11) Uani 1 1 d . U . . .
C78 C 0.360(4) 0.867(2) 0.8168(15) 0.106(13) Uani 1 1 d . U . . .
H78 H 0.387574 0.919043 0.835265 0.128 Uiso 1 1 calc R U . . .
C79 C 0.376(4) 0.804(3) 0.8339(15) 0.115(15) Uani 1 1 d . U . . .
H79 H 0.411602 0.810652 0.863431 0.138 Uiso 1 1 calc R U . . .
C80 C 0.339(4) 0.736(3) 0.8068(14) 0.095(13) Uani 1 1 d . U . . .
H80 H 0.344118 0.694427 0.819616 0.114 Uiso 1 1 calc R U . . .
C81 C 0.297(3) 0.714(2) 0.7657(14) 0.077(11) Uani 1 1 d . U . . .
C82 C 0.302(4) 0.928(2) 0.7561(13) 0.089(12) Uani 1 1 d . U . . .
H82 H 0.261936 0.905508 0.724710 0.107 Uiso 1 1 calc R U . . .
C83 C 0.428(5) 0.979(3) 0.7588(16) 0.142(17) Uani 1 1 d . U . . .
H83A H 0.481963 0.949600 0.744986 0.213 Uiso 1 1 calc R U . . .
H83B H 0.419580 1.020307 0.744119 0.213 Uiso 1 1 calc R U . . .
H83C H 0.469391 1.003830 0.789166 0.213 Uiso 1 1 calc R U . . .
C84 C 0.212(4) 0.966(2) 0.7759(14) 0.110(13) Uani 1 1 d . U . . .
H84A H 0.127824 0.927259 0.772722 0.165 Uiso 1 1 calc R U . . .
H84B H 0.248608 0.990360 0.806590 0.165 Uiso 1 1 calc R U . . .
H84C H 0.198796 1.006836 0.761543 0.165 Uiso 1 1 calc R U . . .
C85 C 0.260(4) 0.632(2) 0.7320(14) 0.092(12) Uani 1 1 d . U . . .
H85 H 0.240524 0.637663 0.701841 0.110 Uiso 1 1 calc R U . . .
C86 C 0.142(5) 0.588(3) 0.7441(18) 0.148(18) Uani 1 1 d . U . . .
H86A H 0.072217 0.612230 0.739501 0.223 Uiso 1 1 calc R U . . .
H86B H 0.114142 0.533579 0.726176 0.223 Uiso 1 1 calc R U . . .
H86C H 0.161865 0.587689 0.774512 0.223 Uiso 1 1 calc R U . . .
C87 C -0.177(3) 0.776(2) 0.7593(11) 0.087(12) Uani 1 1 d D U . . .
C88 C -0.346(4) 0.798(3) 0.7827(13) 0.136(17) Uani 1 1 d D U . . .
H88 H -0.423201 0.812848 0.785259 0.163 Uiso 1 1 calc R U . . .
C89 C -0.286(4) 0.767(3) 0.8109(13) 0.146(18) Uani 1 1 d D U . . .
H89 H -0.314896 0.756046 0.835946 0.175 Uiso 1 1 calc R U . . .
C90 C -0.310(3) 0.824(2) 0.7113(12) 0.069(10) Uani 1 1 d D U . . .
C91 C -0.291(4) 0.913(2) 0.7221(14) 0.090(12) Uani 1 1 d . U . . .
C92 C -0.335(3) 0.9315(19) 0.6837(12) 0.071(10) Uani 1 1 d . U . . .
H92 H -0.321875 0.986162 0.686882 0.085 Uiso 1 1 calc R U . . .
C93 C -0.393(3) 0.887(2) 0.6431(13) 0.077(11) Uani 1 1 d . U . . .
C94 C -0.394(4) 0.797(2) 0.6411(15) 0.098(13) Uani 1 1 d . U . . .
H94 H -0.422715 0.758900 0.614316 0.118 Uiso 1 1 calc R U . . .
C95 C -0.356(4) 0.778(2) 0.6753(15) 0.083(12) Uani 1 1 d . U . . .
C96 C -0.233(4) 0.965(2) 0.7629(12) 0.096(12) Uani 1 1 d . U . . .
H96A H -0.211633 0.934689 0.783345 0.144 Uiso 1 1 calc R U . . .
H96B H -0.152563 1.002000 0.760724 0.144 Uiso 1 1 calc R U . . .
H96C H -0.293135 0.992992 0.772901 0.144 Uiso 1 1 calc R U . . .
C97 C -0.438(4) 0.916(2) 0.6069(13) 0.094(12) Uani 1 1 d . U . . .
H97A H -0.476528 0.872099 0.581324 0.142 Uiso 1 1 calc R U . . .
H97B H -0.503948 0.942633 0.614062 0.142 Uiso 1 1 calc R U . . .
H97C H -0.364448 0.953353 0.600879 0.142 Uiso 1 1 calc R U . . .
C98 C -0.378(4) 0.690(2) 0.6647(15) 0.115(15) Uani 1 1 d . U . . .
H98A H -0.414565 0.667655 0.633915 0.172 Uiso 1 1 calc R U . . .
H98B H -0.294657 0.679014 0.671801 0.172 Uiso 1 1 calc R U . . .
H98C H -0.438331 0.667338 0.681631 0.172 Uiso 1 1 calc R U . . .
C99 C -0.069(5) 0.719(3) 0.8173(17) 0.142(18) Uani 1 1 d . U . . .
H99A H -0.109356 0.684103 0.834573 0.170 Uiso 1 1 calc R U . . .
H99B H -0.037293 0.686776 0.794443 0.170 Uiso 1 1 calc R U . . .
C100 C 0.030(6) 0.776(4) 0.842(2) 0.17(2) Uani 1 1 d . U . . .
H10A H 0.100864 0.753865 0.850160 0.201 Uiso 1 1 calc R U . . .
H10B H 0.061132 0.812822 0.824542 0.201 Uiso 1 1 calc R U . . .
C101 C 0.027(3) 0.891(3) 0.891(2) 0.51(11) Uani 1 1 d D U . A 1
C102 C 0.106(4) 0.951(6) 0.967(2) 0.73(15) Uani 1 1 d D U . B 1
H10C H 0.112050 0.902349 0.974445 0.872 Uiso 1 1 calc R U . B 1
H10D H 0.059351 0.976788 0.986817 0.872 Uiso 1 1 calc R U . B 1
C103 C 0.237(5) 1.002(3) 0.9731(16) 0.27(4) Uani 1 1 d D U . B 1
H10E H 0.244735 1.054829 0.991668 0.323 Uiso 1 1 calc R U . B 1
H10F H 0.259440 1.008808 0.945149 0.323 Uiso 1 1 calc R U . B 1
C104 C 0.324(2) 0.9699(19) 1.0362(15) 0.17(2) Uani 1 1 d D U . C 1
C105 C 0.387(2) 0.9103(16) 1.0581(16) 0.20(3) Uani 1 1 d D U . C 1
C106 C 0.396(3) 0.907(2) 1.1008(17) 0.22(3) Uani 1 1 d D U . C 1
H106 H 0.364348 0.941489 1.120254 0.268 Uiso 1 1 calc R U . C 1
C107 C 0.452(4) 0.854(3) 1.1152(11) 0.23(3) Uani 1 1 d D U . C 1
H107 H 0.458675 0.851836 1.144517 0.275 Uiso 1 1 calc R U . C 1
C108 C 0.499(3) 0.803(2) 1.0866(14) 0.27(4) Uani 1 1 d D U . C 1
H108 H 0.536817 0.766926 1.096363 0.318 Uiso 1 1 calc R U . C 1
C109 C 0.489(2) 0.8067(17) 1.0434(12) 0.26(4) Uani 1 1 d DG U . C 1
C110 C 0.535(3) 0.7569(18) 1.0147(17) 0.27(4) Uani 1 1 d DG U . C 1
C111 C 0.525(3) 0.761(2) 0.9720(15) 0.30(4) Uani 1 1 d DG U . C 1
H111 H 0.557016 0.726457 0.952381 0.359 Uiso 1 1 calc R U . C 1
C112 C 0.470(3) 0.814(3) 0.9580(11) 0.25(3) Uani 1 1 d DG U . C 1
H112 H 0.462833 0.816542 0.928747 0.303 Uiso 1 1 calc R U . C 1
C113 C 0.423(2) 0.864(2) 0.9867(12) 0.19(2) Uani 1 1 d DG U . C 1
C115 C 0.433(2) 0.8602(15) 1.0294(12) 0.16(2) Uani 1 1 d DG U . C 1
C114 C 0.369(2) 0.9143(19) 0.9649(15) 0.33(5) Uani 1 1 d D U . C 1
C116 C 0.524(5) 0.644(4) 1.044(2) 0.28(4) Uani 1 1 d D U . D 1
H11D H 0.453191 0.615130 1.018938 0.339 Uiso 1 1 calc R U . D 1
H11E H 0.484535 0.668295 1.067257 0.339 Uiso 1 1 calc R U . D 1
C117 C 0.582(7) 0.585(4) 1.060(2) 0.37(6) Uani 1 1 d D U . D 1
H11F H 0.628096 0.607319 1.090295 0.447 Uiso 1 1 calc R U . D 1
H11G H 0.511940 0.537017 1.058482 0.447 Uiso 1 1 calc R U . D 1
C118 C 0.772(4) 0.633(3) 1.0353(19) 0.20(3) Uani 1 1 d D U . E 1
H11H H 0.845764 0.619573 1.023737 0.244 Uiso 1 1 calc R U . E 1
H11I H 0.803585 0.667386 1.064888 0.244 Uiso 1 1 calc R U . E 1
C119 C 0.699(6) 0.669(3) 1.0061(18) 0.23(3) Uani 1 1 d D U . E 1
H11J H 0.760807 0.709573 0.996646 0.277 Uiso 1 1 calc R U . E 1
H11K H 0.644242 0.629054 0.980303 0.277 Uiso 1 1 calc R U . E 1
Au1 Au 0.74137(14) 0.68098(8) 0.32313(6) 0.0792(11) Uani 1 1 d . U . . .
O1 O 0.715(3) 0.671(2) 0.1672(11) 0.145(12) Uani 1 1 d . U . . .
O2 O 0.804(4) 0.793(2) 0.2134(15) 0.190(16) Uani 1 1 d . U . . .
O3 O 0.836(3) 0.763(2) 0.1461(12) 0.155(12) Uani 1 1 d . U . . .
O4 O 1.024(3) 0.870(2) 0.0722(14) 0.215(17) Uani 1 1 d D U . . .
O5 O 1.114(2) 0.711(2) 0.1555(13) 0.208(17) Uani 1 1 d D U . . .
O6 O 1.173(3) 0.5232(19) -0.1524(12) 0.156(12) Uani 1 1 d . U . . .
N1 N 0.479(3) 0.6910(14) 0.3427(9) 0.067(8) Uani 1 1 d D U . . .
N2 N 0.616(3) 0.6914(14) 0.4036(9) 0.064(8) Uani 1 1 d D U . . .
N3 N 1.012(2) 0.7126(15) 0.2968(9) 0.068(8) Uani 1 1 d D U . . .
N4 N 0.846(2) 0.6348(15) 0.2447(9) 0.069(8) Uani 1 1 d D U . . .
N5 N 1.0707(14) 0.7871(19) 0.1158(12) 0.163(16) Uani 1 1 d . U . . .
N6 N 1.122(4) 0.600(2) -0.0755(14) 0.134(13) Uani 1 1 d D U . . .
C1 C 0.595(3) 0.6918(16) 0.3625(9) 0.042(9) Uani 1 1 d D U . . .
C2 C 0.420(3) 0.698(2) 0.3806(10) 0.084(12) Uani 1 1 d D U . . .
H2 H 0.333931 0.702789 0.379766 0.101 Uiso 1 1 calc R U . . .
C3 C 0.496(3) 0.698(2) 0.4168(12) 0.087(12) Uani 1 1 d D U . . .
H3 H 0.476549 0.701585 0.444700 0.104 Uiso 1 1 calc R U . . .
C4 C 0.437(4) 0.693(2) 0.3013(11) 0.084(12) Uani 1 1 d D U . . .
C5 C 0.360(4) 0.629(2) 0.2706(15) 0.088(12) Uani 1 1 d . U . . .
C6 C 0.325(4) 0.626(2) 0.2299(14) 0.090(12) Uani 1 1 d . U . . .
H6 H 0.277128 0.576921 0.210413 0.107 Uiso 1 1 calc R U . . .
C7 C 0.359(4) 0.694(3) 0.2139(16) 0.116(15) Uani 1 1 d . U . . .
H7 H 0.331893 0.695067 0.184823 0.139 Uiso 1 1 calc R U . . .
C8 C 0.433(4) 0.757(3) 0.2442(17) 0.127(16) Uani 1 1 d . U . . .
H8 H 0.454835 0.804208 0.235029 0.153 Uiso 1 1 calc R U . . .
C9 C 0.485(4) 0.765(2) 0.2875(14) 0.090(13) Uani 1 1 d . U . . .
C10 C 0.321(3) 0.5490(18) 0.2883(12) 0.070(10) Uani 1 1 d . U . . .
H10 H 0.321867 0.563515 0.319922 0.084 Uiso 1 1 calc R U . . .
C12 C 0.413(4) 0.504(2) 0.2794(14) 0.105(13) Uani 1 1 d . U . . .
H12A H 0.500586 0.536004 0.294516 0.158 Uiso 1 1 calc R U . . .
H12B H 0.388827 0.456427 0.289535 0.158 Uiso 1 1 calc R U . . .
H12C H 0.410127 0.489963 0.248334 0.158 Uiso 1 1 calc R U . . .
C13 C 0.564(4) 0.835(2) 0.3192(15) 0.099(13) Uani 1 1 d . U . . .
H13 H 0.586629 0.820086 0.346723 0.119 Uiso 1 1 calc R U . . .
C14 C 0.487(4) 0.898(3) 0.3284(16) 0.131(15) Uani 1 1 d . U . . .
H14A H 0.543202 0.944847 0.350108 0.197 Uiso 1 1 calc R U . . .
H14B H 0.461734 0.912542 0.301654 0.197 Uiso 1 1 calc R U . . .
H14C H 0.408987 0.876277 0.339036 0.197 Uiso 1 1 calc R U . . .
C15 C 0.686(4) 0.872(2) 0.3066(14) 0.107(13) Uani 1 1 d . U . . .
H15A H 0.735915 0.918787 0.329261 0.161 Uiso 1 1 calc R U . . .
H15B H 0.737880 0.834492 0.302666 0.161 Uiso 1 1 calc R U . . .
H15C H 0.665836 0.886112 0.279525 0.161 Uiso 1 1 calc R U . . .
C16 C 0.726(3) 0.693(2) 0.4292(12) 0.084(12) Uani 1 1 d D U . . .
C17 C 0.750(4) 0.621(2) 0.4333(13) 0.082(12) Uani 1 1 d . U . . .
C18 C 0.864(4) 0.623(2) 0.4602(12) 0.088(12) Uani 1 1 d . U . . .
H18 H 0.876864 0.574476 0.463635 0.106 Uiso 1 1 calc R U . . .
C19 C 0.960(4) 0.694(2) 0.4825(13) 0.096(13) Uani 1 1 d . U . . .
H19 H 1.040363 0.696641 0.499916 0.115 Uiso 1 1 calc R U . . .
C20 C 0.921(4) 0.763(2) 0.4753(13) 0.085(12) Uani 1 1 d . U . . .
H20 H 0.975531 0.812577 0.491669 0.102 Uiso 1 1 calc R U . . .
C21 C 0.818(4) 0.761(2) 0.4482(12) 0.075(11) Uani 1 1 d . U . . .
C22 C 0.647(4) 0.543(2) 0.4098(12) 0.078(11) Uani 1 1 d . U . . .
H22 H 0.578099 0.551512 0.388923 0.094 Uiso 1 1 calc R U . . .
C23 C 0.585(4) 0.506(2) 0.4451(13) 0.098(13) Uani 1 1 d . U . . .
H23A H 0.541753 0.540856 0.460738 0.147 Uiso 1 1 calc R U . . .
H23B H 0.521044 0.454815 0.430993 0.147 Uiso 1 1 calc R U . . .
H23C H 0.653763 0.498394 0.465448 0.147 Uiso 1 1 calc R U . . .
C24 C 0.712(4) 0.486(3) 0.3866(16) 0.141(17) Uani 1 1 d . U . . .
H24A H 0.646460 0.435955 0.371654 0.212 Uiso 1 1 calc R U . . .
H24B H 0.756066 0.508018 0.365584 0.212 Uiso 1 1 calc R U . . .
H24C H 0.776498 0.476237 0.407725 0.212 Uiso 1 1 calc R U . . .
C25 C 0.783(4) 0.838(2) 0.4417(13) 0.084(12) Uani 1 1 d . U . . .
H25 H 0.698377 0.825042 0.421391 0.101 Uiso 1 1 calc R U . . .
C26 C 0.785(6) 0.890(3) 0.4848(17) 0.17(2) Uani 1 1 d . U . . .
H26A H 0.713253 0.864033 0.497207 0.253 Uiso 1 1 calc R U . . .
H26B H 0.867955 0.898664 0.504303 0.253 Uiso 1 1 calc R U . . .
H26C H 0.774695 0.939857 0.481072 0.253 Uiso 1 1 calc R U . . .
C27 C 0.898(5) 0.881(3) 0.4241(16) 0.141(18) Uani 1 1 d . U . . .
H27A H 0.900590 0.849057 0.395926 0.211 Uiso 1 1 calc R U . . .
H27B H 0.886725 0.931430 0.420950 0.211 Uiso 1 1 calc R U . . .
H27C H 0.979986 0.890236 0.444182 0.211 Uiso 1 1 calc R U . . .
C28 C 0.883(3) 0.676(2) 0.2850(10) 0.083(12) Uani 1 1 d D U . . .
C29 C 1.058(4) 0.693(2) 0.2574(10) 0.087(12) Uani 1 1 d D U . . .
H29 H 1.145857 0.712602 0.254395 0.104 Uiso 1 1 calc R U . . .
C30 C 0.963(3) 0.645(2) 0.2258(12) 0.090(12) Uani 1 1 d D U . . .
H30 H 0.969171 0.622373 0.197222 0.108 Uiso 1 1 calc R U . . .
C31 C 1.068(3) 0.760(2) 0.3351(11) 0.075(11) Uani 1 1 d D U . . .
C32 C 1.113(3) 0.850(2) 0.3371(13) 0.078(11) Uani 1 1 d . U . . .
C33 C 1.177(4) 0.891(2) 0.3777(15) 0.103(13) Uani 1 1 d . U . . .
H33 H 1.199606 0.945653 0.380653 0.124 Uiso 1 1 calc R U . . .
C34 C 1.217(4) 0.874(2) 0.4143(14) 0.082(12) Uani 1 1 d . U . . .
C35 C 1.166(4) 0.790(3) 0.4087(16) 0.114(15) Uani 1 1 d . U . . .
H35 H 1.182584 0.769348 0.432970 0.136 Uiso 1 1 calc R U . . .
C36 C 1.099(4) 0.740(2) 0.3732(14) 0.079(12) Uani 1 1 d . U . . .
C37 C 1.081(4) 0.871(2) 0.2966(14) 0.107(13) Uani 1 1 d . U . . .
H37A H 1.031917 0.824054 0.273850 0.161 Uiso 1 1 calc R U . . .
H37B H 1.027445 0.907658 0.300592 0.161 Uiso 1 1 calc R U . . .
H37C H 1.161141 0.896681 0.288230 0.161 Uiso 1 1 calc R U . . .
C38 C 1.289(4) 0.923(3) 0.4540(15) 0.136(17) Uani 1 1 d . U . . .
H38A H 1.301649 0.891870 0.474427 0.205 Uiso 1 1 calc R U . . .
H38B H 1.373987 0.952434 0.449956 0.205 Uiso 1 1 calc R U . . .
H38C H 1.242193 0.960253 0.465224 0.205 Uiso 1 1 calc R U . . .
C39 C 1.049(3) 0.6453(18) 0.3669(12) 0.080(11) Uani 1 1 d . U . . .
H39A H 1.000540 0.619844 0.337407 0.121 Uiso 1 1 calc R U . . .
H39B H 1.124525 0.625563 0.372320 0.121 Uiso 1 1 calc R U . . .
H39C H 0.992532 0.633597 0.387357 0.121 Uiso 1 1 calc R U . . .
C40 C 0.721(4) 0.590(2) 0.2191(13) 0.100(13) Uani 1 1 d . U . . .
H40A H 0.667693 0.561906 0.236758 0.120 Uiso 1 1 calc R U . . .
H40B H 0.730721 0.550501 0.194563 0.120 Uiso 1 1 calc R U . . .
C41 C 0.652(4) 0.645(3) 0.2022(15) 0.114(15) Uani 1 1 d . U . . .
H41A H 0.558453 0.617843 0.190755 0.137 Uiso 1 1 calc R U . . .
H41B H 0.659362 0.691523 0.225970 0.137 Uiso 1 1 calc R U . . .
C42 C 0.786(4) 0.747(4) 0.180(3) 0.17(2) Uani 1 1 d . U . . .
C43 C 0.916(5) 0.846(3) 0.147(2) 0.17(2) Uani 1 1 d . U . . .
H43A H 0.887099 0.860125 0.120124 0.204 Uiso 1 1 calc R U . . .
H43B H 0.904090 0.884962 0.171745 0.204 Uiso 1 1 calc R U . . .
C44 C 1.057(5) 0.846(3) 0.1518(18) 0.154(19) Uani 1 1 d . U . . .
H44A H 1.112036 0.898840 0.151936 0.185 Uiso 1 1 calc R U . . .
H44B H 1.085483 0.834827 0.179431 0.185 Uiso 1 1 calc R U . . .
C45 C 1.057(5) 0.811(3) 0.0753(18) 0.18(2) Uani 1 1 d D U . . .
C46 C 1.068(4) 0.754(3) 0.0371(18) 0.141(17) Uani 1 1 d D U . . .
C47 C 1.062(5) 0.768(3) -0.0037(19) 0.147(18) Uani 1 1 d . U . . .
H47 H 1.052610 0.817072 -0.006410 0.177 Uiso 1 1 calc R U . . .
C48 C 1.068(4) 0.715(3) -0.0408(17) 0.132(16) Uani 1 1 d . U . . .
H48 H 1.040037 0.721473 -0.068527 0.158 Uiso 1 1 calc R U . . .
C49 C 1.118(5) 0.649(3) -0.0363(15) 0.142(17) Uani 1 1 d D U . . .
C50 C 1.122(4) 0.635(2) 0.0048(15) 0.111(14) Uani 1 1 d D U . . .
C51 C 1.158(4) 0.567(3) 0.0073(19) 0.143(17) Uani 1 1 d D U . . .
H51 H 1.174444 0.532919 -0.016638 0.172 Uiso 1 1 calc R U . . .
C52 C 1.169(6) 0.555(4) 0.049(2) 0.20(3) Uani 1 1 d . U . . .
H52 H 1.181695 0.506662 0.052686 0.238 Uiso 1 1 calc R U . . .
C53 C 1.161(5) 0.607(3) 0.085(2) 0.158(19) Uani 1 1 d . U . . .
H53 H 1.179417 0.596540 0.112438 0.190 Uiso 1 1 calc R U . . .
C54 C 1.127(5) 0.673(3) 0.0822(15) 0.130(16) Uani 1 1 d D U . . .
C55 C 1.120(5) 0.728(3) 0.1213(15) 0.17(2) Uani 1 1 d D U . . .
C56 C 1.112(4) 0.689(2) 0.0415(14) 0.100(13) Uani 1 1 d D U . . .
C57 C 1.061(5) 0.605(3) -0.1123(16) 0.128(16) Uani 1 1 d . U . . .
H57A H 1.111824 0.650362 -0.120816 0.153 Uiso 1 1 calc R U . . .
H57B H 0.974845 0.611669 -0.109238 0.153 Uiso 1 1 calc R U . . .
C58 C 1.044(5) 0.530(3) -0.1467(19) 0.17(2) Uani 1 1 d . U . . .
H58A H 0.995630 0.484224 -0.138008 0.204 Uiso 1 1 calc R U . . .
H58B H 0.994496 0.532223 -0.174260 0.204 Uiso 1 1 calc R U . . .
C59 C 1.232(5) 0.526(3) -0.1105(18) 0.154(19) Uani 1 1 d . U . . .
H59A H 1.177818 0.481738 -0.101379 0.185 Uiso 1 1 calc R U . . .
H59B H 1.317689 0.516763 -0.111520 0.185 Uiso 1 1 calc R U . . .
C60 C 1.248(5) 0.592(3) -0.0803(16) 0.135(17) Uani 1 1 d . U . . .
H60A H 1.298516 0.637509 -0.089204 0.162 Uiso 1 1 calc R U . . .
H60B H 1.297016 0.590001 -0.052648 0.162 Uiso 1 1 calc R U . . .
C120 C 0.190(4) 0.498(3) 0.2646(16) 0.133(16) Uani 1 1 d . U . . .
H12D H 0.124983 0.525772 0.269687 0.200 Uiso 1 1 calc R U . . .
H12E H 0.190291 0.483627 0.233693 0.200 Uiso 1 1 calc R U . . .
H12F H 0.168991 0.450091 0.274893 0.200 Uiso 1 1 calc R U . . .
P2 P 0.3644(14) 0.4181(8) 0.1290(5) 0.136(5) Uani 1 1 d D U . . .
F7 F 0.236(4) 0.413(3) 0.0815(11) 0.201(12) Uani 0.49(2) 1 d D U P F 1
F8 F 0.493(4) 0.423(3) 0.1764(11) 0.211(12) Uani 0.49(2) 1 d D U P F 1
F9 F 0.467(3) 0.422(3) 0.1001(11) 0.201(14) Uani 0.49(2) 1 d D U P F 1
F10 F 0.401(5) 0.5095(12) 0.1410(13) 0.211(14) Uani 0.49(2) 1 d D U P F 1
F11 F 0.262(3) 0.416(3) 0.1584(11) 0.216(14) Uani 0.49(2) 1 d D U P F 1
F12 F 0.329(5) 0.3284(12) 0.1171(13) 0.194(14) Uani 0.49(2) 1 d D U P F 1
F7A F 0.229(5) 0.328(3) 0.101(2) 0.196(13) Uani 0.51(2) 1 d D U P F 2
F8A F 0.504(5) 0.487(4) 0.170(2) 0.199(14) Uani 0.51(2) 1 d D U P F 2
F9A F 0.287(6) 0.479(3) 0.133(2) 0.211(12) Uani 0.51(2) 1 d D U P F 2
F10A F 0.322(7) 0.411(4) 0.1735(14) 0.215(14) Uani 0.51(2) 1 d D U P F 2
F11A F 0.439(6) 0.354(3) 0.127(2) 0.196(12) Uani 0.51(2) 1 d D U P F 2
F12A F 0.403(7) 0.419(4) 0.0858(14) 0.207(13) Uani 0.51(2) 1 d D U P F 2
P1 P 0.3322(10) 0.6861(6) 0.5162(4) 0.086(3) Uani 1 1 d D U . . .
F1 F 0.4014(18) 0.6126(9) 0.4952(6) 0.137(9) Uani 1 1 d D U . . .
F2 F 0.2668(17) 0.7624(8) 0.5369(6) 0.116(7) Uani 1 1 d D U . . .
F3 F 0.4681(14) 0.7535(9) 0.5144(6) 0.104(7) Uani 1 1 d D U . . .
F4 F 0.3774(18) 0.6818(10) 0.5604(5) 0.115(7) Uani 1 1 d D U . . .
F5 F 0.2085(16) 0.6221(9) 0.5247(6) 0.116(7) Uani 1 1 d D U . . .
F6 F 0.2683(15) 0.6829(9) 0.4709(4) 0.100(7) Uani 1 1 d D U . . .

loop_
_atom_site_aniso_label
_atom_site_aniso_U_11
_atom_site_aniso_U_22
_atom_site_aniso_U_33
_atom_site_aniso_U_23
_atom_site_aniso_U_13
_atom_site_aniso_U_12
Au2 0.0733(15) 0.0628(15) 0.148(2) 0.0534(12) 0.0569(13) 0.0204(11)
O7 0.205(19) 0.195(19) 0.201(19) 0.056(12) 0.041(12) 0.049(12)
O8 0.46(6) 0.45(6) 0.45(6) 0.12(3) 0.10(3) 0.13(3)
O9 0.67(10) 0.67(10) 0.67(10) 0.17(3) 0.13(2) 0.19(3)
O10 0.37(4) 0.35(4) 0.35(4) 0.09(2) 0.08(2) 0.08(2)
O11 0.31(4) 0.31(4) 0.34(4) 0.09(2) 0.09(2) 0.08(2)
O12 0.212(19) 0.209(19) 0.22(2) 0.055(12) 0.044(12) 0.061(12)
N7 0.064(12) 0.065(11) 0.078(13) 0.014(9) 0.020(10) 0.030(9)
N8 0.067(12) 0.066(12) 0.071(12) 0.022(10) 0.010(10) 0.012(9)
N9 0.090(13) 0.082(12) 0.091(14) 0.028(10) 0.018(11) 0.025(10)
N10 0.095(13) 0.098(13) 0.101(14) 0.041(10) 0.021(11) 0.032(10)
N11 0.19(2) 0.19(2) 0.19(2) 0.044(12) 0.039(12) 0.050(12)
N12 0.20(2) 0.20(2) 0.20(2) 0.050(12) 0.041(12) 0.061(13)
C11 0.15(3) 0.14(2) 0.17(3) 0.06(2) 0.03(2) 0.04(2)
C61 0.052(13) 0.067(13) 0.066(14) 0.025(10) 0.019(11) 0.009(10)
C62 0.098(16) 0.098(16) 0.104(17) 0.021(11) 0.027(11) 0.034(11)
C63 0.076(14) 0.067(13) 0.074(14) 0.026(10) 0.014(11) 0.017(10)
C64 0.093(16) 0.090(16) 0.093(16) 0.027(11) 0.012(11) 0.022(11)
C65 0.049(13) 0.055(13) 0.058(13) 0.010(10) 0.018(10) 0.021(10)
C66 0.085(15) 0.081(15) 0.086(15) 0.022(11) 0.018(11) 0.016(11)
C67 0.096(16) 0.096(16) 0.098(16) 0.029(11) 0.018(11) 0.028(11)
C68 0.089(15) 0.090(15) 0.092(15) 0.025(11) 0.023(11) 0.023(11)
C69 0.083(15) 0.082(15) 0.087(15) 0.027(11) 0.012(11) 0.031(11)
C70 0.075(14) 0.068(14) 0.075(15) 0.019(10) 0.027(11) 0.028(11)
C71 0.11(2) 0.068(18) 0.11(2) 0.036(16) 0.044(18) 0.006(16)
C72 0.11(2) 0.11(2) 0.12(2) 0.026(17) 0.065(19) 0.013(17)
C73 0.122(18) 0.118(18) 0.125(18) 0.035(12) 0.025(12) 0.030(12)
C74 0.15(2) 0.11(2) 0.15(2) 0.064(18) 0.05(2) 0.045(18)
C75 0.12(2) 0.12(2) 0.12(2) 0.020(18) 0.056(19) 0.041(18)
C76 0.069(14) 0.072(14) 0.070(14) 0.018(11) 0.014(11) 0.019(10)
C77 0.079(14) 0.077(14) 0.078(15) 0.024(11) 0.015(11) 0.025(10)
C78 0.112(16) 0.101(16) 0.105(17) 0.033(11) 0.018(11) 0.024(11)
C79 0.120(17) 0.117(17) 0.112(18) 0.038(12) 0.023(11) 0.034(11)
C80 0.098(16) 0.096(16) 0.095(16) 0.033(11) 0.028(11) 0.023(11)
C81 0.070(14) 0.080(14) 0.085(15) 0.015(11) 0.020(11) 0.030(10)
C82 0.091(15) 0.087(15) 0.094(16) 0.024(11) 0.017(11) 0.033(11)
C83 0.15(2) 0.12(2) 0.16(3) 0.061(19) 0.04(2) 0.017(19)
C84 0.13(2) 0.094(19) 0.14(2) 0.059(17) 0.032(18) 0.051(17)
C85 0.091(15) 0.090(15) 0.102(16) 0.037(11) 0.028(11) 0.024(11)
C86 0.14(2) 0.14(2) 0.18(3) 0.04(2) 0.05(2) 0.05(2)
C87 0.080(15) 0.099(16) 0.087(16) 0.034(11) 0.032(11) 0.018(11)
C88 0.136(19) 0.134(19) 0.14(2) 0.038(12) 0.030(12) 0.039(12)
C89 0.14(2) 0.15(2) 0.15(2) 0.040(12) 0.028(12) 0.041(12)
C90 0.065(13) 0.073(14) 0.068(14) 0.023(11) 0.013(11) 0.017(10)
C91 0.087(15) 0.089(15) 0.088(15) 0.023(11) 0.015(11) 0.018(11)
C92 0.079(14) 0.062(13) 0.075(14) 0.023(10) 0.017(11) 0.022(10)
C93 0.076(14) 0.076(14) 0.082(15) 0.024(11) 0.018(11) 0.025(10)
C94 0.096(16) 0.097(16) 0.099(16) 0.027(11) 0.020(11) 0.022(11)
C95 0.083(15) 0.082(15) 0.083(15) 0.024(11) 0.024(11) 0.017(11)
C96 0.11(2) 0.083(19) 0.11(2) 0.045(17) 0.038(18) 0.016(16)
C97 0.10(2) 0.082(18) 0.11(2) 0.038(17) 0.005(17) 0.036(16)
C98 0.11(2) 0.11(2) 0.13(2) 0.029(18) 0.045(19) 0.031(18)
C99 0.14(2) 0.15(2) 0.14(2) 0.042(12) 0.033(12) 0.041(12)
C100 0.17(2) 0.17(2) 0.17(2) 0.047(13) 0.037(12) 0.052(13)
C101 0.51(11) 0.51(11) 0.51(11) 0.13(3) 0.10(2) 0.15(3)
C102 0.73(15) 0.73(15) 0.73(15) 0.19(4) 0.14(3) 0.21(5)
C103 0.27(4) 0.27(4) 0.27(4) 0.068(15) 0.055(14) 0.076(16)
C104 0.17(2) 0.17(2) 0.18(2) 0.047(13) 0.040(12) 0.040(12)
C105 0.20(3) 0.20(3) 0.20(3) 0.055(13) 0.040(13) 0.054(13)
C106 0.22(3) 0.23(3) 0.22(3) 0.063(13) 0.041(13) 0.055(14)
C107 0.23(3) 0.23(3) 0.23(3) 0.059(14) 0.046(13) 0.065(14)
C108 0.26(4) 0.27(4) 0.26(4) 0.070(15) 0.054(14) 0.075(15)
C109 0.26(4) 0.26(4) 0.26(4) 0.064(15) 0.053(14) 0.073(15)
C110 0.27(4) 0.27(4) 0.27(4) 0.069(15) 0.052(14) 0.076(16)
C111 0.30(4) 0.30(4) 0.30(4) 0.078(16) 0.059(15) 0.086(17)
C112 0.25(4) 0.25(4) 0.25(4) 0.066(14) 0.053(14) 0.072(15)
C113 0.19(3) 0.19(3) 0.19(3) 0.048(13) 0.036(12) 0.051(13)
C115 0.16(2) 0.16(2) 0.16(2) 0.046(12) 0.030(12) 0.042(12)
C114 0.33(5) 0.33(5) 0.33(5) 0.084(17) 0.063(15) 0.091(18)
C116 0.28(4) 0.28(4) 0.29(4) 0.072(15) 0.060(14) 0.082(16)
C117 0.37(6) 0.37(6) 0.37(6) 0.099(19) 0.076(17) 0.11(2)
C118 0.20(3) 0.20(3) 0.21(3) 0.059(13) 0.046(13) 0.054(13)
C119 0.23(3) 0.23(3) 0.23(3) 0.058(14) 0.049(13) 0.067(14)
Au1 0.0723(15) 0.0638(15) 0.128(2) 0.0550(11) 0.0547(12) 0.0216(10)
O1 0.149(15) 0.144(15) 0.147(15) 0.037(11) 0.038(11) 0.047(11)
O2 0.21(2) 0.18(2) 0.19(2) 0.056(19) 0.066(19) 0.038(18)
O3 0.165(15) 0.148(15) 0.153(15) 0.040(11) 0.045(11) 0.037(11)
O4 0.23(3) 0.21(2) 0.22(3) 0.061(19) 0.07(2) 0.058(19)
O5 0.19(2) 0.23(2) 0.20(2) 0.07(2) 0.047(19) 0.044(19)
O6 0.155(15) 0.158(15) 0.160(15) 0.045(11) 0.039(11) 0.048(11)
N1 0.067(12) 0.067(12) 0.067(13) 0.022(10) 0.010(10) 0.014(9)
N2 0.068(12) 0.065(11) 0.064(12) 0.023(9) 0.014(10) 0.019(9)
N3 0.065(12) 0.061(12) 0.079(13) 0.028(10) 0.018(10) 0.009(9)
N4 0.059(12) 0.075(12) 0.082(13) 0.017(9) 0.024(10) 0.032(9)
N5 0.161(18) 0.166(18) 0.163(19) 0.041(12) 0.038(12) 0.045(12)
N6 0.130(16) 0.136(16) 0.133(16) 0.039(11) 0.028(11) 0.030(11)
C1 0.034(12) 0.052(12) 0.043(13) 0.019(10) 0.024(10) 0.003(9)
C2 0.086(15) 0.081(15) 0.086(16) 0.024(11) 0.017(11) 0.023(11)
C3 0.088(15) 0.084(15) 0.090(15) 0.027(11) 0.014(11) 0.027(11)
C4 0.087(15) 0.085(15) 0.080(16) 0.024(11) 0.012(11) 0.026(11)
C5 0.089(15) 0.087(15) 0.091(16) 0.027(11) 0.016(11) 0.030(11)
C6 0.090(15) 0.091(15) 0.090(16) 0.022(11) 0.020(11) 0.029(11)
C7 0.118(17) 0.118(17) 0.114(18) 0.032(11) 0.026(11) 0.035(11)
C8 0.123(18) 0.129(19) 0.134(19) 0.033(12) 0.031(12) 0.040(12)
C9 0.092(15) 0.091(16) 0.089(16) 0.023(11) 0.020(11) 0.026(11)
C10 0.074(14) 0.069(13) 0.072(14) 0.025(10) 0.024(11) 0.017(10)
C12 0.12(2) 0.082(19) 0.13(2) 0.058(17) 0.044(18) 0.015(17)
C13 0.103(16) 0.093(16) 0.107(17) 0.036(11) 0.024(11) 0.030(11)
C14 0.12(2) 0.14(2) 0.15(2) 0.051(19) 0.073(19) 0.036(18)
C15 0.11(2) 0.10(2) 0.12(2) 0.051(17) 0.047(18) 0.025(17)
C16 0.084(16) 0.086(15) 0.082(16) 0.024(11) 0.011(11) 0.027(11)
C17 0.079(15) 0.081(15) 0.087(15) 0.026(11) 0.027(11) 0.015(11)
C18 0.093(15) 0.085(15) 0.089(16) 0.029(11) 0.016(11) 0.025(11)
C19 0.097(16) 0.095(16) 0.100(16) 0.028(11) 0.022(11) 0.028(11)
C20 0.087(15) 0.084(15) 0.086(15) 0.029(11) 0.023(11) 0.020(11)
C21 0.074(15) 0.074(14) 0.082(15) 0.023(10) 0.022(11) 0.022(11)
C22 0.086(14) 0.074(14) 0.080(15) 0.029(11) 0.017(11) 0.025(11)
C23 0.11(2) 0.082(19) 0.12(2) 0.051(17) 0.043(18) 0.031(16)
C24 0.15(2) 0.13(2) 0.14(2) 0.015(19) 0.05(2) 0.045(19)
C25 0.082(14) 0.087(15) 0.090(15) 0.028(11) 0.030(11) 0.026(11)
C26 0.19(3) 0.16(3) 0.16(3) 0.06(2) 0.03(2) 0.04(2)
C27 0.15(2) 0.13(2) 0.15(3) 0.054(19) 0.04(2) 0.038(19)
C28 0.079(15) 0.091(15) 0.080(15) 0.030(11) 0.026(11) 0.013(11)
C29 0.092(15) 0.082(15) 0.091(15) 0.028(11) 0.027(11) 0.025(11)
C30 0.092(15) 0.088(15) 0.097(16) 0.029(11) 0.024(11) 0.035(11)
C31 0.074(14) 0.080(15) 0.073(15) 0.021(11) 0.024(11) 0.018(10)
C32 0.073(14) 0.079(15) 0.082(15) 0.027(11) 0.021(11) 0.016(10)
C33 0.106(16) 0.099(16) 0.108(17) 0.036(11) 0.025(11) 0.024(11)
C34 0.085(15) 0.080(15) 0.078(15) 0.023(11) 0.015(11) 0.017(10)
C35 0.113(18) 0.114(18) 0.113(18) 0.032(11) 0.024(12) 0.029(11)
C36 0.081(15) 0.082(15) 0.076(15) 0.027(11) 0.019(11) 0.019(10)
C37 0.12(2) 0.083(19) 0.13(2) 0.042(17) 0.037(18) 0.015(16)
C38 0.14(2) 0.13(2) 0.14(3) 0.06(2) 0.02(2) 0.038(19)
C39 0.091(19) 0.069(18) 0.11(2) 0.059(16) 0.042(17) 0.035(15)
C40 0.098(16) 0.100(16) 0.099(16) 0.024(11) 0.016(11) 0.026(11)
C41 0.110(17) 0.118(17) 0.117(18) 0.028(11) 0.035(12) 0.033(11)
C42 0.17(3) 0.17(3) 0.17(3) 0.045(13) 0.037(13) 0.043(13)
C43 0.17(2) 0.17(2) 0.17(2) 0.040(12) 0.042(12) 0.048(13)
C44 0.15(2) 0.15(2) 0.15(2) 0.038(12) 0.027(12) 0.042(12)
C45 0.18(2) 0.18(2) 0.18(3) 0.048(13) 0.038(12) 0.047(13)
C46 0.14(2) 0.14(2) 0.14(2) 0.039(12) 0.030(12) 0.040(12)
C47 0.15(2) 0.15(2) 0.15(2) 0.042(12) 0.034(12) 0.041(12)
C48 0.133(19) 0.134(18) 0.129(19) 0.038(12) 0.022(12) 0.037(12)
C49 0.14(2) 0.14(2) 0.14(2) 0.033(12) 0.033(12) 0.036(12)
C50 0.108(17) 0.113(17) 0.110(17) 0.031(11) 0.018(11) 0.028(11)
C51 0.14(2) 0.144(19) 0.14(2) 0.043(12) 0.028(12) 0.034(12)
C52 0.20(3) 0.20(3) 0.20(3) 0.050(13) 0.041(13) 0.056(13)
C53 0.16(2) 0.16(2) 0.16(2) 0.041(12) 0.030(12) 0.040(12)
C54 0.125(18) 0.130(18) 0.133(19) 0.034(12) 0.024(12) 0.033(12)
C55 0.17(2) 0.17(2) 0.17(2) 0.050(13) 0.032(12) 0.049(13)
C56 0.100(16) 0.099(15) 0.104(16) 0.028(11) 0.026(11) 0.028(11)
C57 0.128(18) 0.129(18) 0.126(18) 0.037(12) 0.031(12) 0.030(11)
C58 0.17(2) 0.17(2) 0.17(2) 0.042(12) 0.036(12) 0.051(12)
C59 0.16(2) 0.16(2) 0.15(2) 0.037(12) 0.034(12) 0.046(12)
C60 0.133(19) 0.13(2) 0.14(2) 0.033(12) 0.023(12) 0.040(12)
C120 0.13(2) 0.13(2) 0.15(3) 0.039(19) 0.04(2) 0.050(19)
P2 0.157(9) 0.120(8) 0.147(9) 0.055(7) 0.068(8) 0.029(7)
F7 0.199(16) 0.204(16) 0.198(16) 0.051(13) 0.039(14) 0.055(13)
F8 0.207(16) 0.212(16) 0.209(16) 0.049(13) 0.045(14) 0.055(14)
F9 0.201(19) 0.208(17) 0.201(18) 0.075(15) 0.035(15) 0.054(15)
F10 0.209(19) 0.205(18) 0.212(18) 0.041(15) 0.047(15) 0.055(15)
F11 0.210(19) 0.220(18) 0.212(18) 0.044(15) 0.048(15) 0.057(15)
F12 0.200(19) 0.191(18) 0.195(18) 0.060(14) 0.042(15) 0.051(15)
F7A 0.194(18) 0.203(18) 0.191(18) 0.055(14) 0.036(15) 0.056(15)
F8A 0.199(18) 0.201(18) 0.202(18) 0.054(15) 0.044(15) 0.061(15)
F9A 0.207(17) 0.211(16) 0.209(16) 0.045(13) 0.037(14) 0.062(13)
F10A 0.214(18) 0.215(18) 0.211(18) 0.048(15) 0.051(15) 0.057(15)
F11A 0.198(17) 0.196(16) 0.202(16) 0.066(13) 0.040(14) 0.059(13)
F12A 0.212(19) 0.212(17) 0.198(18) 0.066(15) 0.037(15) 0.056(15)
P1 0.084(7) 0.097(7) 0.091(8) 0.045(6) 0.035(6) 0.025(6)
F1 0.163(17) 0.113(14) 0.160(17) 0.077(13) 0.052(14) 0.039(13)
F2 0.127(14) 0.079(12) 0.160(17) 0.051(11) 0.077(13) 0.021(11)
F3 0.095(12) 0.096(13) 0.130(15) 0.046(11) 0.057(12) 0.011(11)
F4 0.121(12) 0.104(12) 0.124(14) 0.043(11) 0.057(11) 0.010(10)
F5 0.101(11) 0.105(12) 0.144(14) 0.040(11) 0.059(11) 0.007(10)
F6 0.100(13) 0.098(12) 0.107(15) 0.040(11) 0.044(12) 0.017(11)

loop_
_atom_type_symbol
_atom_type_description
_atom_type_scat_dispersion_real
_atom_type_scat_dispersion_imag
_atom_type_scat_source
C C 0.0077 0.0034 'International Tables Vol C Tables 4.2.6.8 and 6.1.1.4'
H H 0.0000 0.0000 'International Tables Vol C Tables 4.2.6.8 and 6.1.1.4'
Au Au -7.5328 9.1709 'International Tables Vol C Tables 4.2.6.8 and 6.1.1.4'
F F 0.0342 0.0208 'International Tables Vol C Tables 4.2.6.8 and 6.1.1.4'
N N 0.0136 0.0067 'International Tables Vol C Tables 4.2.6.8 and 6.1.1.4'
O O 0.0229 0.0125 'International Tables Vol C Tables 4.2.6.8 and 6.1.1.4'
P P 0.1709 0.1818 'International Tables Vol C Tables 4.2.6.8 and 6.1.1.4'

loop_
_geom_angle_atom_site_label_1
_geom_angle_atom_site_label_2
_geom_angle_atom_site_label_3
_geom_angle
_geom_angle_site_symmetry_1
_geom_angle_site_symmetry_3
_geom_angle_publ_flag
C61 Au2 C87 178.5(12) . . ?
C101 O7 C100 131(5) . . ?
C101 O9 C102 141(6) . . ?
C118 O12 C117 110(2) . . ?
C61 N7 C62 103(3) . . ?
C61 N7 C64 131(3) . . ?
C64 N7 C62 127(3) . . ?
C61 N8 C63 99.1(17) . . ?
C61 N8 C76 128(3) . . ?
C76 N8 C63 133(3) . . ?
C87 N9 C88 102(4) . . ?
C87 N9 C90 128(3) . . ?
C90 N9 C88 130(4) . . ?
C87 N10 C89 103(2) . . ?
C87 N10 C99 129(3) . . ?
C89 N10 C99 129(3) . . ?
C104 N11 C103 113(2) . . ?
C104 N11 C114 136(3) . . ?
C114 N11 C103 110(2) . . ?
C116 N12 C110 106(4) . . ?
C116 N12 C119 108(2) . . ?
C119 N12 C110 122(5) . . ?
H11A C11 H11B 109.5 . . ?
H11A C11 H11C 109.5 . . ?
H11B C11 H11C 109.5 . . ?
C85 C11 H11A 109.5 . . ?
C85 C11 H11B 109.5 . . ?
C85 C11 H11C 109.5 . . ?
N7 C61 Au2 122(2) . . ?
N8 C61 Au2 119(2) . . ?
N8 C61 N7 119(2) . . ?
N7 C62 H62 127.1 . . ?
C63 C62 N7 106(3) . . ?
C63 C62 H62 127.1 . . ?
N8 C63 H63 123.4 . . ?
C62 C63 N8 113(2) . . ?
C62 C63 H63 123.4 . . ?
N7 C64 C65 118(4) . . ?
N7 C64 C69 120(3) . . ?
C65 C64 C69 122(3) . . ?
C64 C65 C70 119(3) . . ?
C66 C65 C64 120(3) . . ?
C66 C65 C70 122(3) . . ?
C65 C66 H66 118.9 . . ?
C65 C66 C67 122(4) . . ?
C67 C66 H66 118.9 . . ?
C66 C67 H67 121.6 . . ?
C66 C67 C68 117(4) . . ?
C68 C67 H67 121.6 . . ?
C67 C68 H68 117.8 . . ?
C69 C68 C67 124(4) . . ?
C69 C68 H68 117.8 . . ?
C64 C69 C73 118(4) . . ?
C68 C69 C64 115(4) . . ?
C68 C69 C73 127(4) . . ?
C65 C70 H70 108.1 . . ?
C65 C70 C71 109(3) . . ?
C71 C70 H70 108.1 . . ?
C72 C70 C65 109(3) . . ?
C72 C70 H70 108.1 . . ?
C72 C70 C71 115(3) . . ?
C70 C71 H71A 109.5 . . ?
C70 C71 H71B 109.5 . . ?
C70 C71 H71C 109.5 . . ?
H71A C71 H71B 109.5 . . ?
H71A C71 H71C 109.5 . . ?
H71B C71 H71C 109.5 . . ?
C70 C72 H72A 109.5 . . ?
C70 C72 H72B 109.5 . . ?
C70 C72 H72C 109.5 . . ?
H72A C72 H72B 109.5 . . ?
H72A C72 H72C 109.5 . . ?
H72B C72 H72C 109.5 . . ?
C69 C73 H73 113.5 . . ?
C69 C73 C74 105(4) . . ?
C74 C73 H73 113.5 . . ?
C75 C73 C69 107(4) . . ?
C75 C73 H73 113.5 . . ?
C75 C73 C74 103(3) . . ?
C73 C74 H74A 109.5 . . ?
C73 C74 H74B 109.5 . . ?
C73 C74 H74C 109.5 . . ?
H74A C74 H74B 109.5 . . ?
H74A C74 H74C 109.5 . . ?
H74B C74 H74C 109.5 . . ?
C73 C75 H75A 109.5 . . ?
C73 C75 H75B 109.5 . . ?
C73 C75 H75C 109.5 . . ?
H75A C75 H75B 109.5 . . ?
H75A C75 H75C 109.5 . . ?
H75B C75 H75C 109.5 . . ?
N8 C76 C77 120(3) . . ?
N8 C76 C81 118(3) . . ?
C77 C76 C81 122(3) . . ?
C76 C77 C82 121(3) . . ?
C78 C77 C76 117(4) . . ?
C78 C77 C82 121(3) . . ?
C77 C78 H78 119.1 . . ?
C77 C78 C79 122(4) . . ?
C79 C78 H78 119.1 . . ?
C78 C79 H79 122.2 . . ?
C80 C79 C78 116(4) . . ?
C80 C79 H79 122.2 . . ?
C79 C80 H80 113.5 . . ?
C79 C80 C81 133(5) . . ?
C81 C80 H80 113.5 . . ?
C76 C81 C85 116(3) . . ?
C80 C81 C76 111(3) . . ?
C80 C81 C85 133(4) . . ?
C77 C82 H82 106.9 . . ?
C83 C82 C77 113(3) . . ?
C83 C82 H82 106.9 . . ?
C83 C82 C84 114(3) . . ?
C84 C82 C77 108(3) . . ?
C84 C82 H82 106.9 . . ?
C82 C83 H83A 109.5 . . ?
C82 C83 H83B 109.5 . . ?
C82 C83 H83C 109.5 . . ?
H83A C83 H83B 109.5 . . ?
H83A C83 H83C 109.5 . . ?
H83B C83 H83C 109.5 . . ?
C82 C84 H84A 109.5 . . ?
C82 C84 H84B 109.5 . . ?
C82 C84 H84C 109.5 . . ?
H84A C84 H84B 109.5 . . ?
H84A C84 H84C 109.5 . . ?
H84B C84 H84C 109.5 . . ?
C11 C85 C81 108(3) . . ?
C11 C85 H85 111.3 . . ?
C11 C85 C86 112(4) . . ?
C81 C85 H85 111.3 . . ?
C86 C85 C81 103(4) . . ?
C86 C85 H85 111.3 . . ?
C85 C86 H86A 109.5 . . ?
C85 C86 H86B 109.5 . . ?
C85 C86 H86C 109.5 . . ?
H86A C86 H86B 109.5 . . ?
H86A C86 H86C 109.5 . . ?
H86B C86 H86C 109.5 . . ?
N9 C87 Au2 124(3) . . ?
N10 C87 Au2 120(2) . . ?
N10 C87 N9 117(3) . . ?
N9 C88 H88 124.9 . . ?
C89 C88 N9 110(4) . . ?
C89 C88 H88 124.9 . . ?
N10 C89 H89 125.9 . . ?
C88 C89 N10 108(3) . . ?
C88 C89 H89 125.9 . . ?
N9 C90 C91 109(3) . . ?
C95 C90 N9 125(4) . . ?
C95 C90 C91 126(4) . . ?
C92 C91 C90 108(3) . . ?
C96 C91 C90 125(4) . . ?
C96 C91 C92 128(4) . . ?
C91 C92 H92 113.6 . . ?
C93 C92 C91 133(4) . . ?
C93 C92 H92 113.6 . . ?
C92 C93 C94 108(4) . . ?
C92 C93 C97 126(3) . . ?
C97 C93 C94 126(3) . . ?
C93 C94 H94 119.7 . . ?
C95 C94 C93 121(4) . . ?
C95 C94 H94 119.7 . . ?
C90 C95 C94 125(4) . . ?
C90 C95 C98 126(5) . . ?
C94 C95 C98 109(4) . . ?
C91 C96 H96A 109.5 . . ?
C91 C96 H96B 109.5 . . ?
C91 C96 H96C 109.5 . . ?
H96A C96 H96B 109.5 . . ?
H96A C96 H96C 109.5 . . ?
H96B C96 H96C 109.5 . . ?
C93 C97 H97A 109.5 . . ?
C93 C97 H97B 109.5 . . ?
C93 C97 H97C 109.5 . . ?
H97A C97 H97B 109.5 . . ?
H97A C97 H97C 109.5 . . ?
H97B C97 H97C 109.5 . . ?
C95 C98 H98A 109.5 . . ?
C95 C98 H98B 109.5 . . ?
C95 C98 H98C 109.5 . . ?
H98A C98 H98B 109.5 . . ?
H98A C98 H98C 109.5 . . ?
H98B C98 H98C 109.5 . . ?
N10 C99 H99A 110.0 . . ?
N10 C99 H99B 110.0 . . ?
H99A C99 H99B 108.4 . . ?
C100 C99 N10 108(5) . . ?
C100 C99 H99A 110.0 . . ?
C100 C99 H99B 110.0 . . ?
O7 C100 C99 118(6) . . ?
O7 C100 H10A 107.8 . . ?
O7 C100 H10B 107.8 . . ?
C99 C100 H10A 107.8 . . ?
C99 C100 H10B 107.8 . . ?
H10A C100 H10B 107.1 . . ?
O8 C101 O7 115(3) . . ?
O8 C101 O9 116(3) . . ?
O9 C101 O7 129(5) . . ?
O9 C102 H10C 108.1 . . ?
O9 C102 H10D 108.1 . . ?
O9 C102 C103 117(3) . . ?
H10C C102 H10D 107.3 . . ?
C103 C102 H10C 108.1 . . ?
C103 C102 H10D 108.2 . . ?
N11 C103 H10E 110.7 . . ?
N11 C103 H10F 110.7 . . ?
C102 C103 N11 105(3) . . ?
C102 C103 H10E 110.7 . . ?
C102 C103 H10F 110.8 . . ?
H10E C103 H10F 108.8 . . ?
O11 C104 N11 126(4) . . ?
O11 C104 C105 120(4) . . ?
N11 C104 C105 114(3) . . ?
C106 C105 C104 126(3) . . ?
C106 C105 C115 120.4(13) . . ?
C115 C105 C104 114(3) . . ?
C105 C106 H106 120.0 . . ?
C105 C106 C107 119.9(18) . . ?
C107 C106 H106 120.0 . . ?
C106 C107 H107 120.0 . . ?
C106 C107 C108 120.0(16) . . ?
C108 C107 H107 120.0 . . ?
C107 C108 H108 120.1 . . ?
C107 C108 C109 119.9(12) . . ?
C109 C108 H108 120.1 . . ?
C110 C109 C108 120.3(12) . . ?
C110 C109 C115 120.0 . . ?
C115 C109 C108 119.7(12) . . ?
C109 C110 N12 120(4) . . ?
C109 C110 C111 120.0 . . ?
C111 C110 N12 120(4) . . ?
C110 C111 H111 120.0 . . ?
C112 C111 C110 120.0 . . ?
C112 C111 H111 120.0 . . ?
C111 C112 H112 120.0 . . ?
C111 C112 C113 120.0 . . ?
C113 C112 H112 120.0 . . ?
C112 C113 C114 110(4) . . ?
C115 C113 C112 120.0 . . ?
C115 C113 C114 130(4) . . ?
C109 C115 C105 120.1(11) . . ?
C113 C115 C105 119.9(11) . . ?
C113 C115 C109 120.0 . . ?
O10 C114 N11 123(3) . . ?
O10 C114 C113 130(4) . . ?
N11 C114 C113 107(3) . . ?
N12 C116 H11D 108.5 . . ?
N12 C116 H11E 108.6 . . ?
N12 C116 C117 115(3) . . ?
H11D C116 H11E 107.5 . . ?
C117 C116 H11D 108.5 . . ?
C117 C116 H11E 108.5 . . ?
O12 C117 C116 111(3) . . ?
O12 C117 H11F 109.5 . . ?
O12 C117 H11G 109.5 . . ?
C116 C117 H11F 109.5 . . ?
C116 C117 H11G 109.5 . . ?
H11F C117 H11G 108.1 . . ?
O12 C118 H11H 111.7 . . ?
O12 C118 H11I 111.7 . . ?
O12 C118 C119 100(3) . . ?
H11H C118 H11I 109.4 . . ?
C119 C118 H11H 111.7 . . ?
C119 C118 H11I 111.7 . . ?
N12 C119 C118 106(3) . . ?
N12 C119 H11J 110.5 . . ?
N12 C119 H11K 110.5 . . ?
C118 C119 H11J 110.5 . . ?
C118 C119 H11K 110.5 . . ?
H11J C119 H11K 108.7 . . ?
C28 Au1 C1 177.1(13) . . ?
C42 O1 C41 112(4) . . ?
C42 O3 C43 121(5) . . ?
C59 O6 C58 102(4) . . ?
C1 N1 C2 97(3) . . ?
C1 N1 C4 130(3) . . ?
C4 N1 C2 132(3) . . ?
C1 N2 C3 104(3) . . ?
C1 N2 C16 129(3) . . ?
C16 N2 C3 127(3) . . ?
C28 N3 C29 103(3) . . ?
C31 N3 C28 124(3) . . ?
C31 N3 C29 133(3) . . ?
C28 N4 C30 106(3) . . ?
C28 N4 C40 132(3) . . ?
C40 N4 C30 121(3) . . ?
C44 N5 C45 111(4) . . ?
C55 N5 C44 123(4) . . ?
C55 N5 C45 124(3) . . ?
C49 N6 C60 116(4) . . ?
C57 N6 C49 121(5) . . ?
C57 N6 C60 109(5) . . ?
N1 C1 Au1 117(2) . . ?
N2 C1 Au1 122(2) . . ?
N2 C1 N1 120(3) . . ?
N1 C2 H2 122.9 . . ?
C3 C2 N1 114(3) . . ?
C3 C2 H2 122.9 . . ?
N2 C3 H3 127.9 . . ?
C2 C3 N2 104(3) . . ?
C2 C3 H3 127.9 . . ?
N1 C4 C9 120(3) . . ?
C5 C4 N1 123(3) . . ?
C5 C4 C9 117(4) . . ?
C4 C5 C10 113(4) . . ?
C6 C5 C4 126(4) . . ?
C6 C5 C10 120(3) . . ?
C5 C6 H6 119.4 . . ?
C5 C6 C7 121(4) . . ?
C7 C6 H6 119.4 . . ?
C6 C7 H7 123.7 . . ?
C8 C7 C6 113(5) . . ?
C8 C7 H7 123.7 . . ?
C7 C8 H8 114.8 . . ?
C7 C8 C9 130(5) . . ?
C9 C8 H8 114.8 . . ?
C8 C9 C4 113(4) . . ?
C8 C9 C13 128(4) . . ?
C13 C9 C4 119(4) . . ?
C5 C10 H10 110.2 . . ?
C12 C10 C5 109(3) . . ?
C12 C10 H10 110.2 . . ?
C12 C10 C120 107(3) . . ?
C120 C10 C5 110(4) . . ?
C120 C10 H10 110.2 . . ?
C10 C12 H12A 109.5 . . ?
C10 C12 H12B 109.5 . . ?
C10 C12 H12C 109.5 . . ?
H12A C12 H12B 109.5 . . ?
H12A C12 H12C 109.5 . . ?
H12B C12 H12C 109.5 . . ?
C9 C13 H13 108.1 . . ?
C9 C13 C14 112(3) . . ?
C9 C13 C15 113(4) . . ?
C14 C13 H13 108.1 . . ?
C15 C13 H13 108.1 . . ?
C15 C13 C14 108(3) . . ?
C13 C14 H14A 109.5 . . ?
C13 C14 H14B 109.5 . . ?
C13 C14 H14C 109.5 . . ?
H14A C14 H14B 109.5 . . ?
H14A C14 H14C 109.5 . . ?
H14B C14 H14C 109.5 . . ?
C13 C15 H15A 109.5 . . ?
C13 C15 H15B 109.5 . . ?
C13 C15 H15C 109.5 . . ?
H15A C15 H15B 109.5 . . ?
H15A C15 H15C 109.5 . . ?
H15B C15 H15C 109.5 . . ?
N2 C16 C17 119(4) . . ?
C21 C16 N2 121(3) . . ?
C21 C16 C17 120(3) . . ?
C16 C17 C22 120(3) . . ?
C18 C17 C16 119(3) . . ?
C18 C17 C22 121(3) . . ?
C17 C18 H18 118.8 . . ?
C17 C18 C19 122(4) . . ?
C19 C18 H18 118.8 . . ?
C18 C19 H19 124.3 . . ?
C18 C19 C20 111(3) . . ?
C20 C19 H19 124.3 . . ?
C19 C20 H20 116.9 . . ?
C21 C20 C19 126(4) . . ?
C21 C20 H20 116.9 . . ?
C16 C21 C25 116(3) . . ?
C20 C21 C16 120(4) . . ?
C20 C21 C25 123(3) . . ?
C17 C22 H22 110.7 . . ?
C17 C22 C23 108(3) . . ?
C23 C22 H22 110.7 . . ?
C24 C22 C17 110(3) . . ?
C24 C22 H22 110.7 . . ?
C24 C22 C23 107(3) . . ?
C22 C23 H23A 109.5 . . ?
C22 C23 H23B 109.5 . . ?
C22 C23 H23C 109.5 . . ?
H23A C23 H23B 109.5 . . ?
H23A C23 H23C 109.5 . . ?
H23B C23 H23C 109.5 . . ?
C22 C24 H24A 109.5 . . ?
C22 C24 H24B 109.5 . . ?
C22 C24 H24C 109.5 . . ?
H24A C24 H24B 109.5 . . ?
H24A C24 H24C 109.5 . . ?
H24B C24 H24C 109.5 . . ?
C21 C25 H25 111.8 . . ?
C26 C25 C21 110(4) . . ?
C26 C25 H25 111.8 . . ?
C26 C25 C27 107(4) . . ?
C27 C25 C21 105(3) . . ?
C27 C25 H25 111.8 . . ?
C25 C26 H26A 109.5 . . ?
C25 C26 H26B 109.5 . . ?
C25 C26 H26C 109.5 . . ?
H26A C26 H26B 109.5 . . ?
H26A C26 H26C 109.5 . . ?
H26B C26 H26C 109.5 . . ?
C25 C27 H27A 109.5 . . ?
C25 C27 H27B 109.5 . . ?
C25 C27 H27C 109.5 . . ?
H27A C27 H27B 109.5 . . ?
H27A C27 H27C 109.5 . . ?
H27B C27 H27C 109.5 . . ?
N3 C28 Au1 127(2) . . ?
N4 C28 Au1 118(2) . . ?
N4 C28 N3 114(3) . . ?
N3 C29 H29 124.4 . . ?
C30 C29 N3 111(3) . . ?
C30 C29 H29 124.4 . . ?
N4 C30 H30 127.4 . . ?
C29 C30 N4 105(3) . . ?
C29 C30 H30 127.4 . . ?
N3 C31 C32 116(4) . . ?
N3 C31 C36 128(4) . . ?
C36 C31 C32 116(3) . . ?
C33 C32 C31 109(4) . . ?
C33 C32 C37 134(4) . . ?
C37 C32 C31 116(3) . . ?
C32 C33 H33 111.7 . . ?
C34 C33 C32 137(4) . . ?
C34 C33 H33 111.7 . . ?
C33 C34 C35 108(4) . . ?
C33 C34 C38 130(4) . . ?
C38 C34 C35 121(5) . . ?
C34 C35 H35 117.7 . . ?
C36 C35 C34 125(5) . . ?
C36 C35 H35 117.7 . . ?
C31 C36 C39 111(3) . . ?
C35 C36 C31 125(4) . . ?
C35 C36 C39 124(4) . . ?
C32 C37 H37A 109.5 . . ?
C32 C37 H37B 109.5 . . ?
C32 C37 H37C 109.5 . . ?
H37A C37 H37B 109.5 . . ?
H37A C37 H37C 109.5 . . ?
H37B C37 H37C 109.5 . . ?
C34 C38 H38A 109.5 . . ?
C34 C38 H38B 109.5 . . ?
C34 C38 H38C 109.5 . . ?
H38A C38 H38B 109.5 . . ?
H38A C38 H38C 109.5 . . ?
H38B C38 H38C 109.5 . . ?
C36 C39 H39A 109.5 . . ?
C36 C39 H39B 109.5 . . ?
C36 C39 H39C 109.5 . . ?
H39A C39 H39B 109.5 . . ?
H39A C39 H39C 109.5 . . ?
H39B C39 H39C 109.5 . . ?
N4 C40 H40A 109.9 . . ?
N4 C40 H40B 109.9 . . ?
N4 C40 C41 109(3) . . ?
H40A C40 H40B 108.3 . . ?
C41 C40 H40A 109.9 . . ?
C41 C40 H40B 109.9 . . ?
O1 C41 C40 109(4) . . ?
O1 C41 H41A 110.0 . . ?
O1 C41 H41B 110.0 . . ?
C40 C41 H41A 110.0 . . ?
C40 C41 H41B 110.0 . . ?
H41A C41 H41B 108.4 . . ?
O2 C42 O1 129(7) . . ?
O2 C42 O3 125(7) . . ?
O3 C42 O1 106(6) . . ?
O3 C43 H43A 110.4 . . ?
O3 C43 H43B 110.4 . . ?
H43A C43 H43B 108.6 . . ?
C44 C43 O3 107(5) . . ?
C44 C43 H43A 110.4 . . ?
C44 C43 H43B 110.4 . . ?
N5 C44 C43 109(4) . . ?
N5 C44 H44A 109.8 . . ?
N5 C44 H44B 109.8 . . ?
C43 C44 H44A 109.8 . . ?
C43 C44 H44B 109.8 . . ?
H44A C44 H44B 108.2 . . ?
O4 C45 N5 123(5) . . ?
O4 C45 C46 122(5) . . ?
N5 C45 C46 115(4) . . ?
C47 C46 C45 123(5) . . ?
C47 C46 C56 115(5) . . ?
C56 C46 C45 121(5) . . ?
C46 C47 H47 117.4 . . ?
C46 C47 C48 125(5) . . ?
C48 C47 H47 117.4 . . ?
C47 C48 H48 120.6 . . ?
C47 C48 C49 119(5) . . ?
C49 C48 H48 120.6 . . ?
N6 C49 C48 114(5) . . ?
N6 C49 C50 130(5) . . ?
C50 C49 C48 114(4) . . ?
C49 C50 C56 124(4) . . ?
C51 C50 C49 113(5) . . ?
C51 C50 C56 123(5) . . ?
C50 C51 H51 123.6 . . ?
C50 C51 C52 113(6) . . ?
C52 C51 H51 123.6 . . ?
C51 C52 H52 117.5 . . ?
C53 C52 C51 125(7) . . ?
C53 C52 H52 117.5 . . ?
C52 C53 H53 119.4 . . ?
C52 C53 C54 121(6) . . ?
C54 C53 H53 119.5 . . ?
C53 C54 C55 120(5) . . ?
C53 C54 C56 118(5) . . ?
C56 C54 C55 122(4) . . ?
O5 C55 N5 116(5) . . ?
O5 C55 C54 122(5) . . ?
N5 C55 C54 117(4) . . ?
C46 C56 C50 121(4) . . ?
C46 C56 C54 119(5) . . ?
C54 C56 C50 120(4) . . ?
N6 C57 H57A 109.8 . . ?
N6 C57 H57B 109.8 . . ?
N6 C57 C58 110(5) . . ?
H57A C57 H57B 108.2 . . ?
C58 C57 H57A 109.8 . . ?
C58 C57 H57B 109.8 . . ?
O6 C58 C57 109(4) . . ?
O6 C58 H58A 109.9 . . ?
O6 C58 H58B 109.9 . . ?
C57 C58 H58A 109.9 . . ?
C57 C58 H58B 109.9 . . ?
H58A C58 H58B 108.3 . . ?
O6 C59 H59A 108.2 . . ?
O6 C59 H59B 108.2 . . ?
H59A C59 H59B 107.4 . . ?
C60 C59 O6 116(5) . . ?
C60 C59 H59A 108.2 . . ?
C60 C59 H59B 108.2 . . ?
N6 C60 H60A 110.1 . . ?
N6 C60 H60B 110.1 . . ?
C59 C60 N6 108(4) . . ?
C59 C60 H60A 110.1 . . ?
C59 C60 H60B 110.1 . . ?
H60A C60 H60B 108.4 . . ?
C10 C120 H12D 109.5 . . ?
C10 C120 H12E 109.5 . . ?
C10 C120 H12F 109.5 . . ?
H12D C120 H12E 109.5 . . ?
H12D C120 H12F 109.5 . . ?
H12E C120 H12F 109.5 . . ?
F8 P2 F7 179.7(15) . . ?
F9 P2 F7 90.0(9) . . ?
F9 P2 F8 89.8(9) . . ?
F9 P2 F10 89.0(13) . . ?
F9 P2 F11 178.6(16) . . ?
F10 P2 F7 90.0(9) . . ?
F10 P2 F8 89.8(9) . . ?
F11 P2 F7 90.0(9) . . ?
F11 P2 F8 90.2(9) . . ?
F11 P2 F10 89.6(13) . . ?
F12 P2 F7 90.0(9) . . ?
F12 P2 F8 90.3(9) . . ?
F12 P2 F9 90.7(13) . . ?
F12 P2 F10 179.7(18) . . ?
F12 P2 F11 90.6(13) . . ?
F8A P2 F7A 161(3) . . ?
F9A P2 F7A 99(3) . . ?
F9A P2 F8A 92(3) . . ?
F9A P2 F10A 81(3) . . ?
F9A P2 F11A 176(3) . . ?
F10A P2 F7A 89(3) . . ?
F10A P2 F8A 77(4) . . ?
F11A P2 F7A 80(3) . . ?
F11A P2 F8A 88(3) . . ?
F11A P2 F10A 94.9(19) . . ?
F12A P2 F7A 88(4) . . ?
F12A P2 F8A 106(4) . . ?
F12A P2 F9A 102(2) . . ?
F12A P2 F10A 176(4) . . ?
F12A P2 F11A 82(3) . . ?
F1 P1 F2 178.1(10) . . ?
F3 P1 F1 88.9(8) . . ?
F3 P1 F2 89.3(8) . . ?
F4 P1 F1 90.5(10) . . ?
F4 P1 F2 89.9(9) . . ?
F4 P1 F3 95.3(10) . . ?
F4 P1 F5 77.0(12) . . ?
F4 P1 F6 172.2(11) . . ?
F5 P1 F1 91.9(9) . . ?
F5 P1 F2 89.9(8) . . ?
F5 P1 F3 172.2(12) . . ?
F6 P1 F1 90.2(9) . . ?
F6 P1 F2 89.7(9) . . ?
F6 P1 F3 92.5(9) . . ?
F6 P1 F5 95.3(10) . . ?

loop_
_geom_bond_atom_site_label_1
_geom_bond_atom_site_label_2
_geom_bond_distance
_geom_bond_site_symmetry_2
_geom_bond_publ_flag
Au2 C61 2.11(3) . ?
Au2 C87 2.13(3) . ?
O7 C100 1.29(6) . ?
O7 C101 1.29(4) . ?
O8 C101 1.19(4) . ?
O9 C101 1.27(3) . ?
O9 C102 1.29(2) . ?
O10 C114 1.22(2) . ?
O11 C104 1.24(2) . ?
O12 C117 1.43(2) . ?
O12 C118 1.42(2) . ?
N7 C61 1.34(2) . ?
N7 C62 1.47(2) . ?
N7 C64 1.36(2) . ?
N8 C61 1.34(2) . ?
N8 C63 1.45(2) . ?
N8 C76 1.36(2) . ?
N9 C87 1.34(2) . ?
N9 C88 1.44(2) . ?
N9 C90 1.35(2) . ?
N10 C87 1.34(2) . ?
N10 C89 1.45(2) . ?
N10 C99 1.56(5) . ?
N11 C103 1.55(5) . ?
N11 C104 1.31(4) . ?
N11 C114 1.38(4) . ?
N12 C110 1.57(5) . ?
N12 C116 1.48(2) . ?
N12 C119 1.48(2) . ?
C11 H11A 0.9800 . ?
C11 H11B 0.9800 . ?
C11 H11C 0.9800 . ?
C11 C85 1.44(6) . ?
C62 H62 0.9500 . ?
C62 C63 1.33(2) . ?
C63 H63 0.9500 . ?
C64 C65 1.40(5) . ?
C64 C69 1.44(5) . ?
C65 C66 1.29(4) . ?
C65 C70 1.55(4) . ?
C66 H66 0.9500 . ?
C66 C67 1.40(4) . ?
C67 H67 0.9500 . ?
C67 C68 1.42(6) . ?
C68 H68 0.9500 . ?
C68 C69 1.31(5) . ?
C69 C73 1.53(6) . ?
C70 H70 1.0000 . ?
C70 C71 1.59(5) . ?
C70 C72 1.45(5) . ?
C71 H71A 0.9800 . ?
C71 H71B 0.9800 . ?
C71 H71C 0.9800 . ?
C72 H72A 0.9800 . ?
C72 H72B 0.9800 . ?
C72 H72C 0.9800 . ?
C73 H73 1.0000 . ?
C73 C74 1.59(5) . ?
C73 C75 1.51(5) . ?
C74 H74A 0.9800 . ?
C74 H74B 0.9800 . ?
C74 H74C 0.9800 . ?
C75 H75A 0.9800 . ?
C75 H75B 0.9800 . ?
C75 H75C 0.9800 . ?
C76 C77 1.42(4) . ?
C76 C81 1.48(5) . ?
C77 C78 1.33(5) . ?
C77 C82 1.56(5) . ?
C78 H78 0.9500 . ?
C78 C79 1.43(6) . ?
C79 H79 0.9500 . ?
C79 C80 1.28(5) . ?
C80 H80 0.9500 . ?
C80 C81 1.29(5) . ?
C81 C85 1.57(5) . ?
C82 H82 1.0000 . ?
C82 C83 1.43(5) . ?
C82 C84 1.47(5) . ?
C83 H83A 0.9800 . ?
C83 H83B 0.9800 . ?
C83 H83C 0.9800 . ?
C84 H84A 0.9800 . ?
C84 H84B 0.9800 . ?
C84 H84C 0.9800 . ?
C85 H85 1.0000 . ?
C85 C86 1.48(5) . ?
C86 H86A 0.9800 . ?
C86 H86B 0.9800 . ?
C86 H86C 0.9800 . ?
C88 H88 0.9500 . ?
C88 C89 1.34(2) . ?
C89 H89 0.9500 . ?
C90 C91 1.53(5) . ?
C90 C95 1.24(4) . ?
C91 C92 1.41(5) . ?
C91 C96 1.41(4) . ?
C92 H92 0.9500 . ?
C92 C93 1.36(4) . ?
C93 C94 1.62(6) . ?
C93 C97 1.46(5) . ?
C94 H94 0.9500 . ?
C94 C95 1.28(5) . ?
C95 C98 1.51(5) . ?
C96 H96A 0.9800 . ?
C96 H96B 0.9800 . ?
C96 H96C 0.9800 . ?
C97 H97A 0.9800 . ?
C97 H97B 0.9800 . ?
C97 H97C 0.9800 . ?
C98 H98A 0.9800 . ?
C98 H98B 0.9800 . ?
C98 H98C 0.9800 . ?
C99 H99A 0.9900 . ?
C99 H99B 0.9900 . ?
C99 C100 1.32(5) . ?
C100 H10A 0.9900 . ?
C100 H10B 0.9900 . ?
C102 H10C 0.9900 . ?
C102 H10D 0.9900 . ?
C102 C103 1.45(2) . ?
C103 H10E 0.9900 . ?
C103 H10F 0.9900 . ?
C104 C105 1.65(6) . ?
C105 C106 1.39(4) . ?
C105 C115 1.393(15) . ?
C106 H106 0.9500 . ?
C106 C107 1.39(2) . ?
C107 H107 0.9500 . ?
C107 C108 1.400(19) . ?
C108 H108 0.9500 . ?
C108 C109 1.402(18) . ?
C109 C110 1.3900 . ?
C109 C115 1.3900 . ?
C110 C111 1.3900 . ?
C111 H111 0.9500 . ?
C111 C112 1.3900 . ?
C112 H112 0.9500 . ?
C112 C113 1.3900 . ?
C113 C115 1.3900 . ?
C113 C114 1.46(2) . ?
C116 H11D 0.9900 . ?
C116 H11E 0.9900 . ?
C116 C117 1.51(2) . ?
C117 H11F 0.9900 . ?
C117 H11G 0.9900 . ?
C118 H11H 0.9900 . ?
C118 H11I 0.9900 . ?
C118 C119 1.51(2) . ?
C119 H11J 0.9900 . ?
C119 H11K 0.9900 . ?
Au1 C1 2.18(3) . ?
Au1 C28 2.10(3) . ?
O1 C41 1.50(5) . ?
O1 C42 1.35(6) . ?
O2 C42 1.17(6) . ?
O3 C42 1.34(7) . ?
O3 C43 1.54(6) . ?
O4 C45 1.24(2) . ?
O5 C55 1.22(2) . ?
O6 C58 1.46(6) . ?
O6 C59 1.40(6) . ?
N1 C1 1.33(2) . ?
N1 C2 1.46(2) . ?
N1 C4 1.37(2) . ?
N2 C1 1.32(2) . ?
N2 C3 1.44(2) . ?
N2 C16 1.35(2) . ?
N3 C28 1.35(2) . ?
N3 C29 1.44(2) . ?
N3 C31 1.32(2) . ?
N4 C28 1.31(2) . ?
N4 C30 1.47(2) . ?
N4 C40 1.43(4) . ?
N5 C44 1.47(5) . ?
N5 C45 1.47(5) . ?
N5 C55 1.34(5) . ?
N6 C49 1.40(2) . ?
N6 C57 1.31(5) . ?
N6 C60 1.43(5) . ?
C2 H2 0.9500 . ?
C2 C3 1.34(2) . ?
C3 H3 0.9500 . ?
C4 C5 1.36(4) . ?
C4 C9 1.47(5) . ?
C5 C6 1.30(5) . ?
C5 C10 1.66(6) . ?
C6 H6 0.9500 . ?
C6 C7 1.44(6) . ?
C7 H7 0.9500 . ?
C7 C8 1.33(5) . ?
C8 H8 0.9500 . ?
C8 C9 1.40(6) . ?
C9 C13 1.44(4) . ?
C10 H10 1.0000 . ?
C10 C12 1.46(5) . ?
C10 C120 1.48(5) . ?
C12 H12A 0.9800 . ?
C12 H12B 0.9800 . ?
C12 H12C 0.9800 . ?
C13 H13 1.0000 . ?
C13 C14 1.58(6) . ?
C13 C15 1.48(5) . ?
C14 H14A 0.9800 . ?
C14 H14B 0.9800 . ?
C14 H14C 0.9800 . ?
C15 H15A 0.9800 . ?
C15 H15B 0.9800 . ?
C15 H15C 0.9800 . ?
C16 C17 1.43(5) . ?
C16 C21 1.34(4) . ?
C17 C18 1.40(5) . ?
C17 C22 1.54(4) . ?
C18 H18 0.9500 . ?
C18 C19 1.42(4) . ?
C19 H19 0.9500 . ?
C19 C20 1.47(6) . ?
C20 H20 0.9500 . ?
C20 C21 1.32(4) . ?
C21 C25 1.58(5) . ?
C22 H22 1.0000 . ?
C22 C23 1.59(5) . ?
C22 C24 1.53(5) . ?
C23 H23A 0.9800 . ?
C23 H23B 0.9800 . ?
C23 H23C 0.9800 . ?
C24 H24A 0.9800 . ?
C24 H24B 0.9800 . ?
C24 H24C 0.9800 . ?
C25 H25 1.0000 . ?
C25 C26 1.51(6) . ?
C25 C27 1.54(5) . ?
C26 H26A 0.9800 . ?
C26 H26B 0.9800 . ?
C26 H26C 0.9800 . ?
C27 H27A 0.9800 . ?
C27 H27B 0.9800 . ?
C27 H27C 0.9800 . ?
C29 H29 0.9500 . ?
C29 C30 1.33(2) . ?
C30 H30 0.9500 . ?
C31 C32 1.57(5) . ?
C31 C36 1.38(5) . ?
C32 C33 1.36(5) . ?
C32 C37 1.47(5) . ?
C33 H33 0.9500 . ?
C33 C34 1.33(5) . ?
C34 C35 1.46(5) . ?
C34 C38 1.40(5) . ?
C35 H35 0.9500 . ?
C35 C36 1.29(4) . ?
C36 C39 1.64(5) . ?
C37 H37A 0.9800 . ?
C37 H37B 0.9800 . ?
C37 H37C 0.9800 . ?
C38 H38A 0.9800 . ?
C38 H38B 0.9800 . ?
C38 H38C 0.9800 . ?
C39 H39A 0.9800 . ?
C39 H39B 0.9800 . ?
C39 H39C 0.9800 . ?
C40 H40A 0.9900 . ?
C40 H40B 0.9900 . ?
C40 C41 1.54(6) . ?
C41 H41A 0.9900 . ?
C41 H41B 0.9900 . ?
C43 H43A 0.9900 . ?
C43 H43B 0.9900 . ?
C43 C44 1.51(7) . ?
C44 H44A 0.9900 . ?
C44 H44B 0.9900 . ?
C45 C46 1.48(2) . ?
C46 C47 1.39(6) . ?
C46 C56 1.40(2) . ?
C47 H47 0.9500 . ?
C47 C48 1.39(6) . ?
C48 H48 0.9500 . ?
C48 C49 1.46(6) . ?
C49 C50 1.41(2) . ?
C50 C51 1.40(2) . ?
C50 C56 1.41(5) . ?
C51 H51 0.9500 . ?
C51 C52 1.42(8) . ?
C52 H52 0.9500 . ?
C52 C53 1.35(7) . ?
C53 H53 0.9500 . ?
C53 C54 1.36(7) . ?
C54 C55 1.47(2) . ?
C54 C56 1.41(2) . ?
C57 H57A 0.9900 . ?
C57 H57B 0.9900 . ?
C57 C58 1.51(6) . ?
C58 H58A 0.9900 . ?
C58 H58B 0.9900 . ?
C59 H59A 0.9900 . ?
C59 H59B 0.9900 . ?
C59 C60 1.34(5) . ?
C60 H60A 0.9900 . ?
C60 H60B 0.9900 . ?
C120 H12D 0.9800 . ?
C120 H12E 0.9800 . ?
C120 H12F 0.9800 . ?
P2 F7 1.900(13) . ?
P2 F8 1.897(13) . ?
P2 F9 1.547(17) . ?
P2 F10 1.561(17) . ?
P2 F11 1.554(17) . ?
P2 F12 1.531(17) . ?
P2 F7A 1.86(3) . ?
P2 F8A 1.84(3) . ?
P2 F9A 1.54(3) . ?
P2 F10A 1.59(3) . ?
P2 F11A 1.58(3) . ?
P2 F12A 1.52(3) . ?
P1 F1 1.752(15) . ?
P1 F2 1.764(14) . ?
P1 F3 1.679(14) . ?
P1 F4 1.475(14) . ?
P1 F5 1.638(14) . ?
P1 F6 1.516(13) . ?

loop_
_geom_torsion_atom_site_label_1
_geom_torsion_atom_site_label_2
_geom_torsion_atom_site_label_3
_geom_torsion_atom_site_label_4
_geom_torsion
_geom_torsion_site_symmetry_1
_geom_torsion_site_symmetry_2
_geom_torsion_site_symmetry_3
_geom_torsion_site_symmetry_4
_geom_torsion_publ_flag
O9 C102 C103 N11 -129(7) . . . . ?
O11 C104 C105 C106 0.1(7) . . . . ?
O11 C104 C105 C115 -179.9(5) . . . . ?
O12 C118 C119 N12 77(4) . . . . ?
N7 C62 C63 N8 -3(4) . . . . ?
N7 C64 C65 C66 -180(3) . . . . ?
N7 C64 C65 C70 4(5) . . . . ?
N7 C64 C69 C68 177(4) . . . . ?
N7 C64 C69 C73 0(5) . . . . ?
N8 C76 C77 C78 -174(3) . . . . ?
N8 C76 C77 C82 -5(5) . . . . ?
N8 C76 C81 C80 179(3) . . . . ?
N8 C76 C81 C85 -3(5) . . . . ?
N9 C88 C89 N10 2(5) . . . . ?
N9 C90 C91 C92 -175(3) . . . . ?
N9 C90 C91 C96 7(5) . . . . ?
N9 C90 C95 C94 175(4) . . . . ?
N9 C90 C95 C98 -3(7) . . . . ?
N10 C99 C100 O7 69(7) . . . . ?
N11 C104 C105 C106 -180.0(6) . . . . ?
N11 C104 C105 C115 0.0(4) . . . . ?
N12 C110 C111 C112 -171(3) . . . . ?
N12 C116 C117 O12 -41(9) . . . . ?
C61 N7 C62 C63 2(4) . . . . ?
C61 N7 C64 C65 85(5) . . . . ?
C61 N7 C64 C69 -94(5) . . . . ?
C61 N8 C63 C62 3(4) . . . . ?
C61 N8 C76 C77 -84(4) . . . . ?
C61 N8 C76 C81 99(4) . . . . ?
C62 N7 C61 Au2 174(2) . . . . ?
C62 N7 C61 N8 -1(4) . . . . ?
C62 N7 C64 C65 -89(5) . . . . ?
C62 N7 C64 C69 92(5) . . . . ?
C63 N8 C61 Au2 -176(2) . . . . ?
C63 N8 C61 N7 -1(4) . . . . ?
C63 N8 C76 C77 100(4) . . . . ?
C63 N8 C76 C81 -77(4) . . . . ?
C64 N7 C61 Au2 -1(5) . . . . ?
C64 N7 C61 N8 -176(4) . . . . ?
C64 N7 C62 C63 178(3) . . . . ?
C64 C65 C66 C67 1(5) . . . . ?
C64 C65 C70 C71 102(4) . . . . ?
C64 C65 C70 C72 -132(4) . . . . ?
C64 C69 C73 C74 125(4) . . . . ?
C64 C69 C73 C75 -125(4) . . . . ?
C65 C64 C69 C68 -2(5) . . . . ?
C65 C64 C69 C73 -179(4) . . . . ?
C65 C66 C67 C68 1(5) . . . . ?
C66 C65 C70 C71 -73(4) . . . . ?
C66 C65 C70 C72 52(4) . . . . ?
C66 C67 C68 C69 -3(6) . . . . ?
C67 C68 C69 C64 4(6) . . . . ?
C67 C68 C69 C73 -179(4) . . . . ?
C68 C69 C73 C74 -52(6) . . . . ?
C68 C69 C73 C75 58(6) . . . . ?
C69 C64 C65 C66 -1(6) . . . . ?
C69 C64 C65 C70 -176(3) . . . . ?
C70 C65 C66 C67 177(3) . . . . ?
C76 N8 C61 Au2 7(4) . . . . ?
C76 N8 C61 N7 -178(3) . . . . ?
C76 N8 C63 C62 179(4) . . . . ?
C76 C77 C78 C79 -5(6) . . . . ?
C76 C77 C82 C83 -109(4) . . . . ?
C76 C77 C82 C84 124(4) . . . . ?
C76 C81 C85 C11 132(4) . . . . ?
C76 C81 C85 C86 -109(4) . . . . ?
C77 C76 C81 C80 3(5) . . . . ?
C77 C76 C81 C85 -180(3) . . . . ?
C77 C78 C79 C80 2(7) . . . . ?
C78 C77 C82 C83 60(5) . . . . ?
C78 C77 C82 C84 -68(5) . . . . ?
C78 C79 C80 C81 5(8) . . . . ?
C79 C80 C81 C76 -7(7) . . . . ?
C79 C80 C81 C85 176(4) . . . . ?
C80 C81 C85 C11 -51(6) . . . . ?
C80 C81 C85 C86 68(6) . . . . ?
C81 C76 C77 C78 3(5) . . . . ?
C81 C76 C77 C82 171(3) . . . . ?
C82 C77 C78 C79 -174(4) . . . . ?
C87 N9 C88 C89 -1(4) . . . . ?
C87 N9 C90 C91 -113(4) . . . . ?
C87 N9 C90 C95 71(5) . . . . ?
C87 N10 C89 C88 -3(5) . . . . ?
C87 N10 C99 C100 90(6) . . . . ?
C88 N9 C87 Au2 178(3) . . . . ?
C88 N9 C87 N10 -1(4) . . . . ?
C88 N9 C90 C91 74(4) . . . . ?
C88 N9 C90 C95 -102(5) . . . . ?
C89 N10 C87 Au2 -177(3) . . . . ?
C89 N10 C87 N9 2(4) . . . . ?
C89 N10 C99 C100 -96(5) . . . . ?
C90 N9 C87 Au2 4(5) . . . . ?
C90 N9 C87 N10 -176(3) . . . . ?
C90 N9 C88 C89 174(4) . . . . ?
C90 C91 C92 C93 4(6) . . . . ?
C91 C90 C95 C94 0(7) . . . . ?
C91 C90 C95 C98 -179(4) . . . . ?
C91 C92 C93 C94 -7(5) . . . . ?
C91 C92 C93 C97 178(4) . . . . ?
C92 C93 C94 C95 6(5) . . . . ?
C93 C94 C95 C90 -4(7) . . . . ?
C93 C94 C95 C98 175(3) . . . . ?
C95 C90 C91 C92 1(5) . . . . ?
C95 C90 C91 C96 -177(4) . . . . ?
C96 C91 C92 C93 -179(4) . . . . ?
C97 C93 C94 C95 -178(4) . . . . ?
C99 N10 C87 Au2 -1(5) . . . . ?
C99 N10 C87 N9 178(3) . . . . ?
C99 N10 C89 C88 -178(4) . . . . ?
C100 O7 C101 O8 18(6) . . . . ?
C100 O7 C101 O9 -162(6) . . . . ?
C101 O7 C100 C99 -124(6) . . . . ?
C101 O9 C102 C103 70(13) . . . . ?
C102 O9 C101 O7 60(11) . . . . ?
C102 O9 C101 O8 -120(11) . . . . ?
C103 N11 C104 O11 -14(3) . . . . ?
C103 N11 C104 C105 166(3) . . . . ?
C103 N11 C114 O10 14(3) . . . . ?
C103 N11 C114 C113 -166(3) . . . . ?
C104 N11 C103 C102 -77(4) . . . . ?
C104 N11 C114 O10 180.0(6) . . . . ?
C104 N11 C114 C113 -0.2(12) . . . . ?
C104 C105 C106 C107 -180.0(7) . . . . ?
C104 C105 C115 C109 -180.0(3) . . . . ?
C104 C105 C115 C113 0.1(6) . . . . ?
C105 C106 C107 C108 -0.1(17) . . . . ?
C106 C105 C115 C109 0.0(8) . . . . ?
C106 C105 C115 C113 -180.0(6) . . . . ?
C106 C107 C108 C109 0.1(17) . . . . ?
C107 C108 C109 C110 179.9(8) . . . . ?
C107 C108 C109 C115 0.0(14) . . . . ?
C108 C109 C110 N12 -9(3) . . . . ?
C108 C109 C110 C111 -179.9(9) . . . . ?
C108 C109 C115 C105 0.0(8) . . . . ?
C108 C109 C115 C113 179.9(9) . . . . ?
C109 C110 C111 C112 0.0 . . . . ?
C110 N12 C116 C117 177(5) . . . . ?
C110 N12 C119 C118 174(4) . . . . ?
C110 C109 C115 C105 -179.9(7) . . . . ?
C110 C109 C115 C113 0.0 . . . . ?
C110 C111 C112 C113 0.0 . . . . ?
C111 C112 C113 C115 0.0 . . . . ?
C111 C112 C113 C114 -179.9(8) . . . . ?
C112 C113 C115 C105 179.9(7) . . . . ?
C112 C113 C115 C109 0.0 . . . . ?
C112 C113 C114 O10 -0.1(15) . . . . ?
C112 C113 C114 N11 -179.9(6) . . . . ?
C115 C105 C106 C107 0.1(13) . . . . ?
C115 C109 C110 N12 171(3) . . . . ?
C115 C109 C110 C111 0.0 . . . . ?
C115 C113 C114 O10 -180.0(9) . . . . ?
C115 C113 C114 N11 0.3(12) . . . . ?
C114 N11 C103 C102 92(4) . . . . ?
C114 N11 C104 O11 -180.0(8) . . . . ?
C114 N11 C104 C105 0.1(7) . . . . ?
C114 C113 C115 C105 -0.2(9) . . . . ?
C114 C113 C115 C109 179.8(9) . . . . ?
C116 N12 C110 C109 73(4) . . . . ?
C116 N12 C110 C111 -116(4) . . . . ?
C116 N12 C119 C118 -62(5) . . . . ?
C117 O12 C118 C119 -75(4) . . . . ?
C118 O12 C117 C116 58(7) . . . . ?
C119 N12 C110 C109 -163(3) . . . . ?
C119 N12 C110 C111 8(5) . . . . ?
C119 N12 C116 C117 44(8) . . . . ?
O3 C43 C44 N5 58(6) . . . . ?
O4 C45 C46 C47 10(9) . . . . ?
O4 C45 C46 C56 177(5) . . . . ?
O6 C59 C60 N6 65(6) . . . . ?
N1 C2 C3 N2 1(4) . . . . ?
N1 C4 C5 C6 -174(4) . . . . ?
N1 C4 C5 C10 0(5) . . . . ?
N1 C4 C9 C8 180(4) . . . . ?
N1 C4 C9 C13 -7(5) . . . . ?
N2 C16 C17 C18 -179(3) . . . . ?
N2 C16 C17 C22 -2(5) . . . . ?
N2 C16 C21 C20 176(4) . . . . ?
N2 C16 C21 C25 5(5) . . . . ?
N3 C29 C30 N4 3(4) . . . . ?
N3 C31 C32 C33 -175(3) . . . . ?
N3 C31 C32 C37 3(5) . . . . ?
N3 C31 C36 C35 173(4) . . . . ?
N3 C31 C36 C39 -3(5) . . . . ?
N4 C40 C41 O1 74(4) . . . . ?
N5 C45 C46 C47 -178(4) . . . . ?
N5 C45 C46 C56 -11(7) . . . . ?
N6 C49 C50 C51 12(8) . . . . ?
N6 C49 C50 C56 -178(4) . . . . ?
N6 C57 C58 O6 -62(6) . . . . ?
C1 N1 C2 C3 -4(3) . . . . ?
C1 N1 C4 C5 105(4) . . . . ?
C1 N1 C4 C9 -70(5) . . . . ?
C1 N2 C3 C2 2(3) . . . . ?
C1 N2 C16 C17 -92(5) . . . . ?
C1 N2 C16 C21 83(4) . . . . ?
C2 N1 C1 Au1 179.2(18) . . . . ?
C2 N1 C1 N2 6(3) . . . . ?
C2 N1 C4 C5 -85(5) . . . . ?
C2 N1 C4 C9 100(4) . . . . ?
C3 N2 C1 Au1 -179(2) . . . . ?
C3 N2 C1 N1 -6(4) . . . . ?
C3 N2 C16 C17 96(4) . . . . ?
C3 N2 C16 C21 -89(4) . . . . ?
C4 N1 C1 Au1 -8(4) . . . . ?
C4 N1 C1 N2 178(3) . . . . ?
C4 N1 C2 C3 -176(3) . . . . ?
C4 C5 C6 C7 -6(7) . . . . ?
C4 C5 C10 C12 -94(4) . . . . ?
C4 C5 C10 C120 149(3) . . . . ?
C4 C9 C13 C14 -109(4) . . . . ?
C4 C9 C13 C15 129(4) . . . . ?
C5 C4 C9 C8 4(5) . . . . ?
C5 C4 C9 C13 178(4) . . . . ?
C5 C6 C7 C8 4(6) . . . . ?
C6 C5 C10 C12 81(5) . . . . ?
C6 C5 C10 C120 -36(5) . . . . ?
C6 C7 C8 C9 2(7) . . . . ?
C7 C8 C9 C4 -6(7) . . . . ?
C7 C8 C9 C13 -179(5) . . . . ?
C8 C9 C13 C14 63(6) . . . . ?
C8 C9 C13 C15 -59(6) . . . . ?
C9 C4 C5 C6 1(6) . . . . ?
C9 C4 C5 C10 175(3) . . . . ?
C10 C5 C6 C7 -180(4) . . . . ?
C16 N2 C1 Au1 8(4) . . . . ?
C16 N2 C1 N1 -179(3) . . . . ?
C16 N2 C3 C2 176(3) . . . . ?
C16 C17 C18 C19 -3(6) . . . . ?
C16 C17 C22 C23 -111(4) . . . . ?
C16 C17 C22 C24 133(4) . . . . ?
C16 C21 C25 C26 119(4) . . . . ?
C16 C21 C25 C27 -127(4) . . . . ?
C17 C16 C21 C20 -9(5) . . . . ?
C17 C16 C21 C25 180(4) . . . . ?
C17 C18 C19 C20 3(5) . . . . ?
C18 C17 C22 C23 66(4) . . . . ?
C18 C17 C22 C24 -50(5) . . . . ?
C18 C19 C20 C21 -7(5) . . . . ?
C19 C20 C21 C16 11(6) . . . . ?
C19 C20 C21 C25 -179(4) . . . . ?
C20 C21 C25 C26 -52(5) . . . . ?
C20 C21 C25 C27 63(5) . . . . ?
C21 C16 C17 C18 6(6) . . . . ?
C21 C16 C17 C22 -177(3) . . . . ?
C22 C17 C18 C19 -180(3) . . . . ?
C28 N3 C29 C30 -4(4) . . . . ?
C28 N3 C31 C32 -106(4) . . . . ?
C28 N3 C31 C36 78(5) . . . . ?
C28 N4 C30 C29 -1(4) . . . . ?
C28 N4 C40 C41 82(5) . . . . ?
C29 N3 C28 Au1 -176(3) . . . . ?
C29 N3 C28 N4 3(4) . . . . ?
C29 N3 C31 C32 65(5) . . . . ?
C29 N3 C31 C36 -111(5) . . . . ?
C30 N4 C28 Au1 178(2) . . . . ?
C30 N4 C28 N3 -2(4) . . . . ?
C30 N4 C40 C41 -94(4) . . . . ?
C31 N3 C28 Au1 -3(5) . . . . ?
C31 N3 C28 N4 176(4) . . . . ?
C31 N3 C29 C30 -176(4) . . . . ?
C31 C32 C33 C34 5(7) . . . . ?
C32 C31 C36 C35 -3(6) . . . . ?
C32 C31 C36 C39 -179(3) . . . . ?
C32 C33 C34 C35 -7(7) . . . . ?
C32 C33 C34 C38 177(5) . . . . ?
C33 C34 C35 C36 3(6) . . . . ?
C34 C35 C36 C31 1(7) . . . . ?
C34 C35 C36 C39 177(4) . . . . ?
C36 C31 C32 C33 1(5) . . . . ?
C36 C31 C32 C37 180(3) . . . . ?
C37 C32 C33 C34 -174(5) . . . . ?
C38 C34 C35 C36 -180(4) . . . . ?
C40 N4 C28 Au1 1(6) . . . . ?
C40 N4 C28 N3 -178(4) . . . . ?
C40 N4 C30 C29 176(3) . . . . ?
C41 O1 C42 O2 0(3) . . . . ?
C41 O1 C42 O3 -180(3) . . . . ?
C42 O1 C41 C40 -109(3) . . . . ?
C42 O3 C43 C44 106(4) . . . . ?
C43 O3 C42 O1 175(4) . . . . ?
C43 O3 C42 O2 -5(4) . . . . ?
C44 N5 C45 O4 -7(7) . . . . ?
C44 N5 C45 C46 -179(4) . . . . ?
C44 N5 C55 O5 23(7) . . . . ?
C44 N5 C55 C54 180(4) . . . . ?
C45 N5 C44 C43 72(5) . . . . ?
C45 N5 C55 O5 -173(4) . . . . ?
C45 N5 C55 C54 -17(7) . . . . ?
C45 C46 C47 C48 -178(5) . . . . ?
C45 C46 C56 C50 -180(4) . . . . ?
C45 C46 C56 C54 10(7) . . . . ?
C46 C47 C48 C49 -17(8) . . . . ?
C47 C46 C56 C50 -13(7) . . . . ?
C47 C46 C56 C54 177(4) . . . . ?
C47 C48 C49 N6 -179(4) . . . . ?
C47 C48 C49 C50 16(6) . . . . ?
C48 C49 C50 C51 174(4) . . . . ?
C48 C49 C50 C56 -15(7) . . . . ?
C49 N6 C57 C58 -161(4) . . . . ?
C49 N6 C60 C59 159(5) . . . . ?
C49 C50 C51 C52 177(4) . . . . ?
C49 C50 C56 C46 14(7) . . . . ?
C49 C50 C56 C54 -175(4) . . . . ?
C50 C51 C52 C53 -8(8) . . . . ?
C51 C50 C56 C46 -176(4) . . . . ?
C51 C50 C56 C54 -6(7) . . . . ?
C51 C52 C53 C54 8(10) . . . . ?
C52 C53 C54 C55 -180(5) . . . . ?
C52 C53 C54 C56 -6(8) . . . . ?
C53 C54 C55 O5 -17(8) . . . . ?
C53 C54 C55 N5 -172(4) . . . . ?
C53 C54 C56 C46 175(4) . . . . ?
C53 C54 C56 C50 5(7) . . . . ?
C55 N5 C44 C43 -123(5) . . . . ?
C55 N5 C45 O4 -172(5) . . . . ?
C55 N5 C45 C46 16(7) . . . . ?
C55 C54 C56 C46 -11(7) . . . . ?
C55 C54 C56 C50 179(4) . . . . ?
C56 C46 C47 C48 15(7) . . . . ?
C56 C50 C51 C52 7(7) . . . . ?
C56 C54 C55 O5 169(5) . . . . ?
C56 C54 C55 N5 14(7) . . . . ?
C57 N6 C49 C48 -14(6) . . . . ?
C57 N6 C49 C50 149(5) . . . . ?
C57 N6 C60 C59 -61(6) . . . . ?
C58 O6 C59 C60 -63(6) . . . . ?
C59 O6 C58 C57 56(5) . . . . ?
C60 N6 C49 C48 121(5) . . . . ?
C60 N6 C49 C50 -76(7) . . . . ?
C60 N6 C57 C58 61(5) . . . . ?
